data_2022785
loop_
_publ_author_name
'B\"utikofer, Andr\'e'
'Chen, Peter'

_publ_section_title
;
 Cyclopentadienone triisocyanide iron complexes: general synthesis and
 crystal structures of tris(2,6-dimethylphenyl
 isocyanide)(\h4-tetraphenylcyclopentadienone)iron and
 tris(naphthalen-2-yl isocyanide)(\h4-tetraphenylcyclopentadienone)iron
 acetone hemisolvate
;
_journal_issue 7
_journal_name_full 'Acta Crystallographica Section E Crystallographic Communications'
_journal_paper_doi 10.1107/S205698902300498X
_journal_volume 79
_journal_year 2023
_chemical_absolute_configuration ad
_chemical_formula_iupac '[Fe (C11 H7 N)3 (C29 H20 O)]2, C3 H6 O'
_chemical_formula_moiety '2(C62 H41 Fe N3 O), C3 H6 O'
_chemical_formula_sum 'C127 H88 Fe2 N6 O3'
_chemical_formula_weight 1857.73
_chemical_name_systematic
;
Tris(naphthalen-2-yl isocyanide)(\h^4^-tetraphenylcyclopentadienone)iron
acetone hemisolvate
;
_space_group_crystal_system monoclinic
_space_group_IT_number 4
_space_group_name_Hall 'P 2yb'
_space_group_name_H-M_alt 'P 1 21 1'
_atom_sites_solution_hydrogens geom
_atom_sites_solution_primary dual
_audit_creation_method
;
Olex2 1.5
(compiled 2023.02.24 svn.rf166f9f3 for OlexSys, GUI svn.r6725)
;
_cell_angle_alpha 90
_cell_angle_beta 99.3780(10)
_cell_angle_gamma 90
_cell_formula_units_Z 2
_cell_length_a 15.24710(10)
_cell_length_b 19.86040(10)
_cell_length_c 15.57850(10)
_cell_measurement_reflns_used 61660
_cell_measurement_temperature 100.00(10)
_cell_measurement_theta_max 78.4380
_cell_measurement_theta_min 2.9320
_cell_volume 4654.33(5)
_computing_cell_refinement
;
CrysAlisPro 1.171.42.79a (Rigaku OD, 2022)
;
_computing_data_collection
;
CrysAlisPro 1.171.42.79a (Rigaku OD, 2022)
;
_computing_data_reduction
;
CrysAlisPro 1.171.42.79a (Rigaku OD, 2022)
;
_computing_molecular_graphics
;
Olex2 1.5 (Dolomanov <i>et al.</i>,  2009)
;
_computing_publication_material
;
Mercury (Macrae <i>et al.</i>,  2020)
;
_computing_structure_refinement
;
<i>SHELXL2018/3</i> (Sheldrick, 2015b)
;
_computing_structure_solution
;
<i>SHELXT</i> (Sheldrick, 2015a)
;
_diffrn_ambient_temperature 100.00(10)
_diffrn_detector 'Hybrid Pixel Array Detector'
_diffrn_detector_area_resol_mean 5.8140
_diffrn_measured_fraction_theta_full 0.999
_diffrn_measured_fraction_theta_max 0.980
_diffrn_measurement_device 'four-circle diffractometer'
_diffrn_measurement_device_type 'XtaLAB Synergy, Dualflex, Pilatus 300K'
_diffrn_measurement_method '\w scans'
_diffrn_radiation_monochromator mirror
_diffrn_radiation_probe x-ray
_diffrn_radiation_type 'Cu K\a'
_diffrn_radiation_wavelength 1.54184
_diffrn_reflns_av_R_equivalents 0.0495
_diffrn_reflns_av_unetI/netI 0.0300
_diffrn_reflns_limit_h_max 19
_diffrn_reflns_limit_h_min -19
_diffrn_reflns_limit_k_max 24
_diffrn_reflns_limit_k_min -23
_diffrn_reflns_limit_l_max 19
_diffrn_reflns_limit_l_min -19
_diffrn_reflns_number 89473
_diffrn_reflns_theta_full 67.684
_diffrn_reflns_theta_max 78.834
_diffrn_reflns_theta_min 2.875
_diffrn_source 'micro-focus sealed X-ray tube'
_exptl_absorpt_coefficient_mu 2.983
_exptl_absorpt_correction_T_max 1.000
_exptl_absorpt_correction_T_min 0.779
_exptl_absorpt_correction_type gaussian
_exptl_absorpt_process_details
;
(CrysAlisPro; Rigaku OD, 2021)
;
_exptl_crystal_colour 'clear colourless'
_exptl_crystal_density_diffrn 1.326
_exptl_crystal_description needle
_exptl_crystal_F_000 1936
_exptl_crystal_size_max 0.184
_exptl_crystal_size_mid 0.066
_exptl_crystal_size_min 0.051
_refine_diff_density_max 0.276
_refine_diff_density_min -0.367
_refine_ls_abs_structure_details
;
Classical Flack (1983) method preferred over Parsons because s.u. lower
;
_refine_ls_abs_structure_Flack -0.004(2)
_refine_ls_extinction_method none
_refine_ls_goodness_of_fit_ref 1.066
_refine_ls_hydrogen_treatment constr
_refine_ls_matrix_type full
_refine_ls_number_parameters 1390
_refine_ls_number_reflns 18788
_refine_ls_number_restraints 1606
_refine_ls_restrained_S_all 1.042
_refine_ls_R_factor_all 0.0388
_refine_ls_R_factor_gt 0.0363
_refine_ls_shift/su_max 0.001
_refine_ls_shift/su_mean 0.000
_refine_ls_structure_factor_coef Fsqd
_refine_ls_weighting_details 'w=1/[\s^2^(Fo^2^)+(0.0732P)^2^+0.2290P] where P=(Fo^2^+2Fc^2^)/3'
_refine_ls_weighting_scheme calc
_refine_ls_wR_factor_gt 0.0985
_refine_ls_wR_factor_ref 0.0999
_reflns_number_gt 17761
_reflns_number_total 18788
_reflns_threshold_expression 'I > 2\s(I)'
_cod_data_source_file mw2197sup1.cif
_cod_data_source_block twin
_cod_database_code 2022785
_shelx_space_group_comment
;
The symmetry employed for this shelxl refinement is uniquely defined
by the following loop, which should always be used as a source of
symmetry information in preference to the above space-group names.
They are only intended as comments.
;

loop_
_space_group_symop_operation_xyz
'x, y, z'
'-x, y+1/2, -z'

loop_
_atom_site_type_symbol
_atom_site_label
_atom_site_fract_x
_atom_site_fract_y
_atom_site_fract_z
_atom_site_U_iso_or_equiv
_atom_site_adp_type
_atom_site_calc_flag
_atom_site_occupancy
_atom_site_disorder_assembly
_atom_site_disorder_group
Fe Fe1A 0.57957(3) 0.45750(2) 0.58041(3) 0.01517(10) Uani d 1 . .
O O1A 0.51344(13) 0.30215(10) 0.51440(13) 0.0201(4) Uani d 1 . .
N N1A 0.67302(16) 0.34102(13) 0.67723(16) 0.0224(5) Uani d 1 . .
N N2A 0.54485(17) 0.53463(13) 0.73647(17) 0.0243(5) Uani d 1 . .
N N3A 0.73794(16) 0.53525(14) 0.54475(17) 0.0235(5) Uani d 1 . .
C C1A 0.63882(18) 0.38791(15) 0.64210(18) 0.0182(5) Uani d 1 . .
C C2A 0.56081(18) 0.50575(14) 0.67578(18) 0.0188(5) Uani d 1 . .
C C3A 0.67717(19) 0.50556(14) 0.56222(18) 0.0191(5) Uani d 1 . .
C C4A 0.50553(18) 0.36441(15) 0.50618(18) 0.0194(6) Uani d 1 . .
C C5A 0.55382(17) 0.41021(14) 0.45526(17) 0.0172(5) Uani d 1 . .
C C6A 0.51530(17) 0.47630(14) 0.45515(17) 0.0170(5) Uani d 1 . .
C C7A 0.45269(17) 0.47642(14) 0.51526(17) 0.0172(5) Uani d 1 . .
C C8A 0.45225(17) 0.40968(14) 0.55248(17) 0.0172(5) Uani d 1 . .
C C9A 0.70183(19) 0.27731(15) 0.70810(18) 0.0199(5) Uani d 1 . .
C C10A 0.6534(2) 0.22088(17) 0.6712(2) 0.0241(6) Uani d 1 . .
H H10A 0.604652 0.226301 0.625213 0.029 Uiso calc 1 . .
C C11A 0.6779(2) 0.15860(16) 0.7027(2) 0.0248(6) Uani d 1 . .
H H11A 0.646115 0.120231 0.677981 0.030 Uiso calc 1 . .
C C12A 0.75027(19) 0.14989(15) 0.77214(19) 0.0217(6) Uani d 1 . .
C C13A 0.7735(2) 0.08573(17) 0.8091(2) 0.0304(7) Uani d 1 . .
H H13A 0.740520 0.047119 0.786928 0.036 Uiso calc 1 . .
C C14A 0.8428(2) 0.07900(18) 0.8762(2) 0.0339(7) Uani d 1 . .
H H14A 0.856863 0.035855 0.900958 0.041 Uiso calc 1 . .
C C15A 0.8936(2) 0.13552(18) 0.9090(2) 0.0282(7) Uani d 1 . .
H H15A 0.942079 0.130263 0.955290 0.034 Uiso calc 1 . .
C C16A 0.87303(19) 0.19785(16) 0.8741(2) 0.0234(6) Uani d 1 . .
H H16A 0.908102 0.235582 0.895785 0.028 Uiso calc 1 . .
C C17A 0.79993(18) 0.20695(15) 0.80594(19) 0.0190(5) Uani d 1 . .
C C18A 0.77404(18) 0.27145(15) 0.77292(18) 0.0195(5) Uani d 1 . .
H H18A 0.806232 0.310309 0.795322 0.023 Uiso calc 1 . .
C C19A 0.51160(19) 0.56466(15) 0.80555(19) 0.0209(6) Uani d 1 . .
C C20A 0.56227(19) 0.56089(16) 0.8899(2) 0.0231(6) Uani d 1 . .
H H20A 0.619182 0.540154 0.898781 0.028 Uiso calc 1 . .
C C21A 0.5283(2) 0.58748(16) 0.9583(2) 0.0247(6) Uani d 1 . .
H H21A 0.562294 0.585714 1.015100 0.030 Uiso calc 1 . .
C C22A 0.4429(2) 0.61767(15) 0.9458(2) 0.0236(6) Uani d 1 . .
C C23A 0.4047(2) 0.64311(18) 1.0168(2) 0.0328(7) Uani d 1 . .
H H23A 0.437245 0.640741 1.074214 0.039 Uiso calc 1 . .
C C24A 0.3217(3) 0.6709(2) 1.0030(3) 0.0431(9) Uani d 1 . .
H H24A 0.296726 0.687512 1.050820 0.052 Uiso calc 1 . .
C C25A 0.2729(3) 0.6750(2) 0.9187(3) 0.0473(10) Uani d 1 . .
H H25A 0.215342 0.694618 0.910039 0.057 Uiso calc 1 . .
C C26A 0.3074(2) 0.6511(2) 0.8482(3) 0.0369(8) Uani d 1 . .
H H26A 0.273691 0.654116 0.791436 0.044 Uiso calc 1 . .
C C27A 0.3935(2) 0.62181(16) 0.8609(2) 0.0243(6) Uani d 1 . .
C C28A 0.43005(19) 0.59519(16) 0.7902(2) 0.0237(6) Uani d 1 . .
H H28A 0.398284 0.598495 0.732556 0.028 Uiso calc 1 . .
C C29A 0.80196(19) 0.56989(16) 0.50659(19) 0.0217(6) Uani d 1 . .
C C30A 0.8045(2) 0.64098(17) 0.5122(2) 0.0258(6) Uani d 1 . .
H H30A 0.765661 0.664522 0.543548 0.031 Uiso calc 1 . .
C C31A 0.8643(2) 0.67528(17) 0.4715(2) 0.0291(7) Uani d 1 . .
H H31A 0.866065 0.723057 0.474331 0.035 Uiso calc 1 . .
C C32A 0.9232(2) 0.64074(18) 0.4254(2) 0.0272(7) Uani d 1 . .
C C33A 0.9860(2) 0.6753(2) 0.3829(2) 0.0396(9) Uani d 1 . .
H H33A 0.990077 0.722974 0.386526 0.048 Uiso calc 1 . .
C C34A 1.0404(2) 0.6406(3) 0.3372(3) 0.0486(11) Uani d 1 . .
H H34A 1.081593 0.664290 0.308811 0.058 Uiso calc 1 . .
C C35A 1.0356(2) 0.5696(3) 0.3317(3) 0.0463(10) Uani d 1 . .
H H35A 1.073381 0.545934 0.299303 0.056 Uiso calc 1 . .
C C36A 0.9775(2) 0.5352(2) 0.3725(2) 0.0351(8) Uani d 1 . .
H H36A 0.975569 0.487424 0.368836 0.042 Uiso calc 1 . .
C C37A 0.91958(19) 0.56911(18) 0.42043(19) 0.0246(6) Uani d 1 . .
C C38A 0.85803(19) 0.53476(16) 0.4627(2) 0.0233(6) Uani d 1 . .
H H38A 0.855382 0.486981 0.460808 0.028 Uiso calc 1 . .
C C39A 0.61525(18) 0.38679(15) 0.39642(18) 0.0193(5) Uani d 1 . .
C C40A 0.67738(18) 0.42953(15) 0.36753(19) 0.0207(6) Uani d 1 . .
H H40A 0.683802 0.474357 0.388900 0.025 Uiso calc 1 . .
C C41A 0.7300(2) 0.40735(17) 0.3079(2) 0.0259(6) Uani d 1 . .
H H41A 0.771436 0.437220 0.288756 0.031 Uiso calc 1 . .
C C42A 0.7221(2) 0.34175(18) 0.2764(2) 0.0285(7) Uani d 1 . .
H H42A 0.757937 0.326560 0.235712 0.034 Uiso calc 1 . .
C C43A 0.6613(2) 0.29889(17) 0.3051(2) 0.0284(7) Uani d 1 . .
H H43A 0.655601 0.253943 0.284034 0.034 Uiso calc 1 . .
C C44A 0.6086(2) 0.32084(16) 0.3642(2) 0.0235(6) Uani d 1 . .
H H44A 0.567307 0.290659 0.383178 0.028 Uiso calc 1 . .
C C45A 0.52444(18) 0.53034(15) 0.39123(19) 0.0198(5) Uani d 1 . .
C C46A 0.55581(19) 0.59498(16) 0.4140(2) 0.0230(6) Uani d 1 . .
H H46A 0.574176 0.605952 0.473555 0.028 Uiso calc 1 . .
C C47A 0.5606(2) 0.64365(17) 0.3505(2) 0.0287(7) Uani d 1 . .
H H47A 0.581106 0.687717 0.366764 0.034 Uiso calc 1 . .
C C48A 0.5352(2) 0.62750(18) 0.2634(2) 0.0307(7) Uani d 1 . .
H H48A 0.538339 0.660522 0.219918 0.037 Uiso calc 1 . .
C C49A 0.5052(2) 0.56322(18) 0.2398(2) 0.0279(6) Uani d 1 . .
H H49A 0.488549 0.552140 0.180053 0.033 Uiso calc 1 . .
C C50A 0.49930(19) 0.51486(16) 0.30310(19) 0.0224(6) Uani d 1 . .
H H50A 0.478080 0.471039 0.286393 0.027 Uiso calc 1 . .
C C51A 0.38688(18) 0.53063(15) 0.52111(18) 0.0182(5) Uani d 1 . .
C C52A 0.29681(19) 0.51478(16) 0.49939(19) 0.0217(6) Uani d 1 . .
H H52A 0.279400 0.469455 0.486776 0.026 Uiso calc 1 . .
C C53A 0.2320(2) 0.56482(18) 0.4960(2) 0.0272(6) Uani d 1 . .
H H53A 0.170942 0.553425 0.480824 0.033 Uiso calc 1 . .
C C54A 0.2565(2) 0.63095(18) 0.5147(2) 0.0303(7) Uani d 1 . .
H H54A 0.212541 0.665145 0.511339 0.036 Uiso calc 1 . .
C C55A 0.3452(2) 0.64695(16) 0.5382(2) 0.0280(7) Uani d 1 . .
H H55A 0.362133 0.692280 0.551516 0.034 Uiso calc 1 . .
C C56A 0.4103(2) 0.59708(15) 0.54263(19) 0.0224(6) Uani d 1 . .
H H56A 0.471029 0.608517 0.560455 0.027 Uiso calc 1 . .
C C57A 0.39119(18) 0.38613(15) 0.61099(18) 0.0190(5) Uani d 1 . .
C C58A 0.35409(19) 0.32133(15) 0.5997(2) 0.0221(6) Uani d 1 . .
H H58A 0.370876 0.292262 0.556750 0.026 Uiso calc 1 . .
C C59A 0.2930(2) 0.29936(17) 0.6509(2) 0.0277(7) Uani d 1 . .
H H59A 0.268651 0.255334 0.642781 0.033 Uiso calc 1 . .
C C60A 0.2672(2) 0.34098(18) 0.7136(2) 0.0287(7) Uani d 1 . .
H H60A 0.225122 0.325909 0.748065 0.034 Uiso calc 1 . .
C C61A 0.3038(2) 0.40517(18) 0.7255(2) 0.0265(6) Uani d 1 . .
H H61A 0.286521 0.434007 0.768500 0.032 Uiso calc 1 . .
C C62A 0.36511(19) 0.42737(16) 0.67538(19) 0.0216(6) Uani d 1 . .
H H62A 0.389856 0.471177 0.684733 0.026 Uiso calc 1 . .
Fe Fe1B 0.83999(3) 0.48533(2) 0.86648(3) 0.01583(10) Uani d 1 . .
O O1B 0.92081(13) 0.63902(11) 0.92958(13) 0.0213(4) Uani d 1 . .
N N1B 0.74010(16) 0.60604(13) 0.78767(17) 0.0225(5) Uani d 1 . .
N N2B 0.68892(17) 0.39653(13) 0.89964(18) 0.0250(5) Uani d 1 . .
N N3B 0.85773(17) 0.43202(14) 0.69046(16) 0.0239(5) Uani d 1 . .
C C1B 0.77407(17) 0.55748(15) 0.81883(18) 0.0188(5) Uani d 1 . .
C C2B 0.74839(19) 0.43019(15) 0.88633(18) 0.0196(5) Uani d 1 . .
C C3B 0.84823(17) 0.45049(15) 0.75983(18) 0.0198(5) Uani d 1 . .
C C4B 0.92462(18) 0.57659(15) 0.93463(18) 0.0194(6) Uani d 1 . .
C C5B 0.96763(17) 0.52974(15) 0.88028(18) 0.0184(5) Uani d 1 . .
C C6B 0.97052(17) 0.46366(15) 0.91895(17) 0.0186(5) Uani d 1 . .
C C7B 0.91703(17) 0.46555(15) 0.98714(17) 0.0178(5) Uani d 1 . .
C C8B 0.88065(18) 0.53202(15) 0.99053(18) 0.0188(5) Uani d 1 . .
C C9B 0.72516(19) 0.67210(15) 0.75815(19) 0.0209(6) Uani d 1 . .
C C10B 0.65394(19) 0.68525(16) 0.6900(2) 0.0240(6) Uani d 1 . .
H H10B 0.616139 0.649723 0.665635 0.029 Uiso calc 1 . .
C C11B 0.6399(2) 0.74952(17) 0.6594(2) 0.0243(6) Uani d 1 . .
H H11B 0.592032 0.758444 0.613650 0.029 Uiso calc 1 . .
C C12B 0.6961(2) 0.80323(16) 0.6950(2) 0.0235(6) Uani d 1 . .
C C13B 0.6836(2) 0.87017(17) 0.6651(2) 0.0282(7) Uani d 1 . .
H H13B 0.634660 0.880663 0.621153 0.034 Uiso calc 1 . .
C C14B 0.7408(2) 0.92001(17) 0.6984(2) 0.0314(7) Uani d 1 . .
H H14B 0.731748 0.964686 0.676944 0.038 Uiso calc 1 . .
C C15B 0.8133(2) 0.90552(18) 0.7645(2) 0.0306(7) Uani d 1 . .
H H15B 0.853157 0.940443 0.786874 0.037 Uiso calc 1 . .
C C16B 0.8265(2) 0.84174(17) 0.7966(2) 0.0266(6) Uani d 1 . .
H H16B 0.875198 0.832655 0.841453 0.032 Uiso calc 1 . .
C C17B 0.76811(19) 0.78889(15) 0.76337(19) 0.0213(6) Uani d 1 . .
C C18B 0.78143(19) 0.72194(16) 0.7949(2) 0.0218(6) Uani d 1 . .
H H18B 0.828619 0.711806 0.840886 0.026 Uiso calc 1 . .
C C19B 0.6131(2) 0.35925(18) 0.9116(3) 0.0221(7) Uani d 0.911(3) A 1
C C20B 0.5515(2) 0.33995(18) 0.8379(2) 0.0248(7) Uani d 0.911(3) A 1
H H20B 0.560941 0.352261 0.781151 0.030 Uiso calc 0.911(3) A 1
C C21B 0.4783(2) 0.30340(18) 0.8490(2) 0.0271(7) Uani d 0.911(3) A 1
H H21B 0.437479 0.289478 0.799411 0.032 Uiso calc 0.911(3) A 1
C C22B 0.4622(2) 0.28597(17) 0.9331(2) 0.0254(7) Uani d 0.911(3) A 1
C C23B 0.3855(2) 0.2489(2) 0.9462(3) 0.0303(8) Uani d 0.911(3) A 1
H H23B 0.344887 0.233554 0.897237 0.036 Uiso calc 0.911(3) A 1
C C24B 0.3695(3) 0.2350(2) 1.0284(3) 0.0342(9) Uani d 0.911(3) A 1
H H24B 0.317937 0.210406 1.036257 0.041 Uiso calc 0.911(3) A 1
C C25B 0.4295(3) 0.2573(2) 1.1013(3) 0.0362(9) Uani d 0.911(3) A 1
H H25B 0.417843 0.248078 1.158200 0.043 Uiso calc 0.911(3) A 1
C C26B 0.5045(3) 0.2923(2) 1.0910(2) 0.0332(8) Uani d 0.911(3) A 1
H H26B 0.544671 0.306553 1.140757 0.040 Uiso calc 0.911(3) A 1
C C27B 0.5228(3) 0.3072(2) 1.0069(3) 0.0248(8) Uani d 0.911(3) A 1
C C28B 0.5998(2) 0.34384(18) 0.9947(2) 0.0243(7) Uani d 0.911(3) A 1
H H28B 0.641734 0.357599 1.043476 0.029 Uiso calc 0.911(3) A 1
C C29B 0.8895(2) 0.40251(19) 0.6196(2) 0.0216(8) Uani d 0.911(3) A 1
C C30B 0.8312(2) 0.36323(18) 0.5594(2) 0.0230(7) Uani d 0.911(3) A 1
H H30B 0.770749 0.357988 0.565929 0.028 Uiso calc 0.911(3) A 1
C C31B 0.8630(2) 0.33285(18) 0.4917(2) 0.0239(7) Uani d 0.911(3) A 1
H H31B 0.824236 0.306230 0.451373 0.029 Uiso calc 0.911(3) A 1
C C32B 0.9529(2) 0.34066(18) 0.4811(2) 0.0223(7) Uani d 0.911(3) A 1
C C33B 0.9873(2) 0.30916(19) 0.4119(2) 0.0277(7) Uani d 0.911(3) A 1
H H33B 0.949890 0.281407 0.371841 0.033 Uiso calc 0.911(3) A 1
C C34B 1.0743(3) 0.3186(2) 0.4026(2) 0.0329(8) Uani d 0.911(3) A 1
H H34B 1.096570 0.297663 0.355705 0.039 Uiso calc 0.911(3) A 1
C C35B 1.1307(2) 0.3589(2) 0.4614(2) 0.0338(8) Uani d 0.911(3) A 1
H H35B 1.190824 0.364882 0.454062 0.041 Uiso calc 0.911(3) A 1
C C36B 1.1002(2) 0.3898(2) 0.5292(2) 0.0309(8) Uani d 0.911(3) A 1
H H36B 1.139090 0.416943 0.568682 0.037 Uiso calc 0.911(3) A 1
C C37B 1.0105(2) 0.3813(2) 0.5407(2) 0.0224(7) Uani d 0.911(3) A 1
C C38B 0.9766(2) 0.4121(2) 0.6107(2) 0.0244(7) Uani d 0.911(3) A 1
H H38B 1.014153 0.439353 0.651268 0.029 Uiso calc 0.911(3) A 1
C C39B 1.01292(18) 0.55284(15) 0.80852(19) 0.0207(6) Uani d 1 . .
C C40B 1.0962(2) 0.52835(18) 0.7958(2) 0.0321(7) Uani d 1 . .
H H40B 1.126573 0.496574 0.835617 0.039 Uiso calc 1 . .
C C41B 1.1349(2) 0.5500(2) 0.7259(3) 0.0418(9) Uani d 1 . .
H H41B 1.190619 0.532068 0.717528 0.050 Uiso calc 1 . .
C C42B 1.0928(2) 0.5974(2) 0.6683(3) 0.0396(9) Uani d 1 . .
H H42B 1.119921 0.612392 0.620926 0.048 Uiso calc 1 . .
C C43B 1.0111(2) 0.6230(2) 0.6800(2) 0.0363(8) Uani d 1 . .
H H43B 0.981738 0.655371 0.640591 0.044 Uiso calc 1 . .
C C44B 0.9721(2) 0.60103(18) 0.7498(2) 0.0286(7) Uani d 1 . .
H H44B 0.916392 0.619253 0.757747 0.034 Uiso calc 1 . .
C C45B 1.03063(18) 0.40615(15) 0.90813(18) 0.0188(5) Uani d 1 . .
C C46B 1.01554(19) 0.35929(16) 0.8411(2) 0.0235(6) Uani d 1 . .
H H46B 0.966305 0.364944 0.795786 0.028 Uiso calc 1 . .
C C47B 1.0717(2) 0.30408(17) 0.8396(2) 0.0266(6) Uani d 1 . .
H H47B 1.060388 0.272563 0.793226 0.032 Uiso calc 1 . .
C C48B 1.1436(2) 0.29478(16) 0.9048(2) 0.0259(6) Uani d 1 . .
H H48B 1.181247 0.256750 0.903943 0.031 Uiso calc 1 . .
C C49B 1.1602(2) 0.34130(18) 0.9711(2) 0.0306(7) Uani d 1 . .
H H49B 1.210247 0.335789 1.015613 0.037 Uiso calc 1 . .
C C50B 1.1042(2) 0.39609(17) 0.9733(2) 0.0278(7) Uani d 1 . .
H H50B 1.116039 0.427377 1.019838 0.033 Uiso calc 1 . .
C C51B 0.91505(18) 0.41028(15) 1.05049(18) 0.0191(5) Uani d 1 . .
C C52B 0.9313(2) 0.42455(16) 1.13966(19) 0.0236(6) Uani d 1 . .
H H52B 0.936576 0.469965 1.158958 0.028 Uiso calc 1 . .
C C53B 0.9397(2) 0.37234(17) 1.2002(2) 0.0274(7) Uani d 1 . .
H H53B 0.948924 0.382393 1.260626 0.033 Uiso calc 1 . .
C C54B 0.9346(2) 0.30613(17) 1.1730(2) 0.0272(6) Uani d 1 . .
H H54B 0.942342 0.270743 1.214536 0.033 Uiso calc 1 . .
C C55B 0.9182(2) 0.29127(16) 1.0844(2) 0.0253(6) Uani d 1 . .
H H55B 0.914824 0.245770 1.065358 0.030 Uiso calc 1 . .
C C56B 0.9069(2) 0.34332(16) 1.02437(19) 0.0231(6) Uani d 1 . .
H H56B 0.893207 0.333024 0.964118 0.028 Uiso calc 1 . .
C C57B 0.82839(19) 0.55533(15) 1.05734(18) 0.0203(6) Uani d 1 . .
C C58B 0.8589(2) 0.60964(16) 1.1105(2) 0.0254(6) Uani d 1 . .
H H58B 0.908401 0.635041 1.098741 0.031 Uiso calc 1 . .
C C59B 0.8177(2) 0.62699(17) 1.1804(2) 0.0292(7) Uani d 1 . .
H H59B 0.840065 0.663567 1.216815 0.035 Uiso calc 1 . .
C C60B 0.7441(2) 0.59151(17) 1.1979(2) 0.0276(6) Uani d 1 . .
H H60B 0.716516 0.603317 1.246236 0.033 Uiso calc 1 . .
C C61B 0.7112(2) 0.53847(18) 1.1437(2) 0.0271(6) Uani d 1 . .
H H61B 0.660111 0.514472 1.154100 0.033 Uiso calc 1 . .
C C62B 0.75330(19) 0.52061(16) 1.0743(2) 0.0229(6) Uani d 1 . .
H H62B 0.730631 0.484204 1.037704 0.028 Uiso calc 1 . .
O O1 0.49104(17) 0.46261(14) 0.07107(18) 0.0412(6) Uani d 1 . .
C C1 0.4135(2) 0.45163(19) 0.0431(2) 0.0345(7) Uani d 1 . .
C C2 0.3474(3) 0.4399(3) 0.1032(3) 0.0576(13) Uani d 1 . .
H H2A 0.338023 0.391409 0.109046 0.086 Uiso calc 1 . .
H H2B 0.290947 0.461557 0.079428 0.086 Uiso calc 1 . .
H H2C 0.370223 0.459071 0.160499 0.086 Uiso calc 1 . .
C C3 0.3779(3) 0.4484(2) -0.0521(2) 0.0429(9) Uani d 1 . .
H H3A 0.339416 0.487317 -0.068767 0.064 Uiso calc 1 . .
H H3B 0.343598 0.406839 -0.064905 0.064 Uiso calc 1 . .
H H3C 0.427457 0.448860 -0.085079 0.064 Uiso calc 1 . .
C C29C 0.9079(18) 0.4224(17) 0.6256(19) 0.026(6) Uani d 0.089(3) A 2
C C38C 0.866(2) 0.3738(16) 0.5692(19) 0.0230(7) Uani d 0.089(3) A 2
H H38C 0.806871 0.359483 0.571348 0.028 Uiso calc 0.089(3) A 2
C C37C 0.9160(17) 0.3467(11) 0.5082(14) 0.020(5) Uani d 0.089(3) A 2
C C36C 0.8793(19) 0.2968(13) 0.4492(17) 0.021(5) Uani d 0.089(3) A 2
H H36C 0.820539 0.281090 0.449957 0.025 Uiso calc 0.089(3) A 2
C C35C 0.9295(18) 0.2701(15) 0.3890(18) 0.0277(7) Uani d 0.089(3) A 2
H H35C 0.904696 0.237224 0.347822 0.033 Uiso calc 0.089(3) A 2
C C34C 1.0173(19) 0.2930(17) 0.391(2) 0.0277(7) Uani d 0.089(3) A 2
H H34C 1.051866 0.271978 0.353096 0.033 Uiso calc 0.089(3) A 2
C C33C 1.0567(19) 0.3446(16) 0.4447(17) 0.026(5) Uani d 0.089(3) A 2
H H33C 1.113704 0.362489 0.440700 0.031 Uiso calc 0.089(3) A 2
C C32C 1.0038(18) 0.3678(16) 0.5059(19) 0.021(6) Uani d 0.089(3) A 2
C C31C 1.042(2) 0.4187(15) 0.5635(18) 0.023(5) Uani d 0.089(3) A 2
H H31C 1.099956 0.435503 0.559880 0.028 Uiso calc 0.089(3) A 2
C C30C 0.9947(17) 0.4440(17) 0.6259(18) 0.022(6) Uani d 0.089(3) A 2
H H30C 1.021361 0.475551 0.668029 0.027 Uiso calc 0.089(3) A 2
C C19C 0.6385(18) 0.3566(15) 0.9468(16) 0.022(5) Uani d 0.089(3) A 2
C C27C 0.5010(14) 0.3005(11) 0.9272(17) 0.035(6) Uani d 0.089(3) A 2
C C25C 0.3569(18) 0.2418(15) 0.906(2) 0.037(6) Uani d 0.089(3) A 2
H H25C 0.306747 0.224472 0.867854 0.044 Uiso calc 0.089(3) A 2
C C20C 0.6507(16) 0.3508(15) 1.0366(16) 0.0243(7) Uani d 0.089(3) A 2
H H20C 0.701562 0.368029 1.073340 0.029 Uiso calc 0.089(3) A 2
C C24C 0.366(2) 0.2352(17) 0.995(2) 0.0342(9) Uani d 0.089(3) A 2
H H24C 0.320658 0.212152 1.018728 0.041 Uiso calc 0.089(3) A 2
C C21C 0.5822(15) 0.3176(15) 1.0686(18) 0.027(5) Uani d 0.089(3) A 2
H H21C 0.587951 0.312112 1.129876 0.032 Uiso calc 0.089(3) A 2
C C26C 0.4252(16) 0.2752(14) 0.8738(17) 0.0254(7) Uani d 0.089(3) A 2
H H26C 0.420284 0.281098 0.812709 0.030 Uiso calc 0.089(3) A 2
C C22C 0.5054(17) 0.2917(18) 1.0172(18) 0.028(7) Uani d 0.089(3) A 2
C C28C 0.5660(19) 0.3333(16) 0.8884(18) 0.025(6) Uani d 0.089(3) A 2
H H28C 0.561018 0.339066 0.827228 0.030 Uiso calc 0.089(3) A 2
C C23C 0.4378(17) 0.2604(17) 1.0536(19) 0.034(6) Uani d 0.089(3) A 2
H H23C 0.440667 0.256530 1.114759 0.040 Uiso calc 0.089(3) A 2

loop_
_atom_site_aniso_label
_atom_site_aniso_U_11
_atom_site_aniso_U_22
_atom_site_aniso_U_33
_atom_site_aniso_U_12
_atom_site_aniso_U_13
_atom_site_aniso_U_23
Fe1A 0.01549(19) 0.0134(2) 0.01623(19) -0.00060(16) 0.00133(14) 0.00003(16)
O1A 0.0235(10) 0.0133(10) 0.0222(10) -0.0006(8) 0.0002(8) -0.0005(8)
N1A 0.0236(12) 0.0205(13) 0.0219(12) -0.0004(10) -0.0004(9) 0.0023(10)
N2A 0.0257(12) 0.0216(13) 0.0264(13) -0.0041(10) 0.0068(10) -0.0062(10)
N3A 0.0202(12) 0.0248(13) 0.0250(12) -0.0038(10) 0.0026(10) 0.0022(10)
C1A 0.0190(12) 0.0185(14) 0.0168(12) -0.0016(10) 0.0016(10) -0.0001(10)
C2A 0.0164(12) 0.0166(13) 0.0223(14) -0.0021(10) 0.0003(10) 0.0002(10)
C3A 0.0221(13) 0.0143(13) 0.0200(13) 0.0004(10) 0.0008(10) -0.0008(10)
C4A 0.0190(13) 0.0210(15) 0.0173(13) -0.0013(11) -0.0004(10) 0.0004(10)
C5A 0.0171(12) 0.0166(14) 0.0167(12) -0.0010(10) -0.0007(10) -0.0007(10)
C6A 0.0145(11) 0.0189(14) 0.0159(12) -0.0017(10) -0.0022(9) -0.0005(10)
C7A 0.0161(12) 0.0164(14) 0.0175(12) -0.0012(10) -0.0016(9) -0.0015(10)
C8A 0.0164(12) 0.0160(13) 0.0175(12) -0.0026(10) -0.0023(10) -0.0014(10)
C9A 0.0220(13) 0.0186(14) 0.0194(13) 0.0019(11) 0.0045(10) 0.0031(11)
C10A 0.0215(14) 0.0264(16) 0.0226(14) -0.0013(12) -0.0015(11) -0.0009(12)
C11A 0.0252(14) 0.0194(15) 0.0288(16) -0.0034(11) 0.0016(12) -0.0035(12)
C12A 0.0239(14) 0.0200(15) 0.0221(14) 0.0010(11) 0.0065(11) 0.0003(11)
C13A 0.0380(18) 0.0167(15) 0.0353(17) 0.0011(13) 0.0021(14) -0.0014(13)
C14A 0.0407(19) 0.0238(17) 0.0363(18) 0.0106(14) 0.0040(15) 0.0079(14)
C15A 0.0254(14) 0.0333(18) 0.0245(15) 0.0109(13) -0.0008(12) 0.0024(13)
C16A 0.0211(13) 0.0254(16) 0.0230(14) 0.0028(11) 0.0016(11) -0.0015(11)
C17A 0.0181(13) 0.0199(15) 0.0198(13) 0.0027(10) 0.0054(10) -0.0009(11)
C18A 0.0196(13) 0.0182(14) 0.0204(13) -0.0014(11) 0.0021(10) -0.0009(11)
C19A 0.0222(13) 0.0191(14) 0.0226(14) -0.0042(11) 0.0069(11) -0.0038(11)
C20A 0.0195(13) 0.0214(15) 0.0277(15) 0.0021(11) 0.0017(11) -0.0021(12)
C21A 0.0281(15) 0.0227(15) 0.0226(14) 0.0005(12) 0.0020(11) 0.0000(11)
C22A 0.0297(15) 0.0167(14) 0.0259(15) 0.0011(11) 0.0091(12) 0.0024(11)
C23A 0.047(2) 0.0261(17) 0.0285(16) 0.0037(14) 0.0164(15) 0.0036(13)
C24A 0.053(2) 0.037(2) 0.048(2) 0.0112(17) 0.0338(19) 0.0068(17)
C25A 0.0354(19) 0.052(3) 0.061(3) 0.0202(17) 0.0257(18) 0.016(2)
C26A 0.0270(16) 0.045(2) 0.0407(19) 0.0096(15) 0.0107(14) 0.0114(16)
C27A 0.0230(14) 0.0229(15) 0.0278(15) 0.0012(11) 0.0069(11) 0.0064(12)
C28A 0.0219(13) 0.0266(16) 0.0219(14) -0.0024(11) 0.0014(11) 0.0026(12)
C29A 0.0178(13) 0.0239(16) 0.0233(14) -0.0059(11) 0.0025(11) 0.0029(11)
C30A 0.0261(14) 0.0229(16) 0.0279(15) 0.0000(12) 0.0026(12) -0.0013(12)
C31A 0.0330(16) 0.0208(16) 0.0306(16) -0.0076(12) -0.0033(13) 0.0019(12)
C32A 0.0242(14) 0.0340(18) 0.0218(14) -0.0094(12) -0.0014(11) 0.0064(12)
C33A 0.0339(18) 0.048(2) 0.0344(18) -0.0175(16) -0.0028(14) 0.0141(16)
C34A 0.0286(18) 0.086(4) 0.0316(19) -0.0132(19) 0.0073(15) 0.018(2)
C35A 0.0292(18) 0.078(3) 0.0332(19) 0.0036(18) 0.0103(15) 0.0026(19)
C36A 0.0261(16) 0.049(2) 0.0303(17) 0.0019(15) 0.0051(13) -0.0031(16)
C37A 0.0180(13) 0.0327(18) 0.0216(14) -0.0028(11) -0.0012(11) 0.0023(12)
C38A 0.0217(13) 0.0205(15) 0.0262(15) -0.0013(11) -0.0005(11) 0.0019(12)
C39A 0.0192(13) 0.0227(15) 0.0150(12) 0.0030(11) -0.0004(10) 0.0020(11)
C40A 0.0219(13) 0.0191(14) 0.0206(13) 0.0019(11) 0.0019(11) 0.0004(11)
C41A 0.0235(14) 0.0311(17) 0.0236(14) 0.0031(12) 0.0050(11) 0.0033(12)
C42A 0.0283(16) 0.0359(19) 0.0223(14) 0.0063(13) 0.0066(12) -0.0029(13)
C43A 0.0344(16) 0.0239(16) 0.0269(15) 0.0057(13) 0.0053(13) -0.0054(12)
C44A 0.0244(14) 0.0218(15) 0.0238(14) 0.0015(11) 0.0027(11) -0.0014(11)
C45A 0.0172(12) 0.0194(14) 0.0230(14) 0.0017(10) 0.0041(10) 0.0025(11)
C46A 0.0193(13) 0.0215(15) 0.0281(15) -0.0007(11) 0.0036(11) 0.0027(12)
C47A 0.0262(15) 0.0192(15) 0.0399(18) -0.0007(12) 0.0036(13) 0.0074(13)
C48A 0.0285(15) 0.0285(18) 0.0359(17) 0.0013(13) 0.0079(13) 0.0161(14)
C49A 0.0283(15) 0.0314(17) 0.0239(15) 0.0063(13) 0.0041(12) 0.0043(13)
C50A 0.0227(13) 0.0214(15) 0.0231(14) 0.0024(11) 0.0035(11) 0.0011(11)
C51A 0.0205(13) 0.0174(14) 0.0167(12) 0.0010(10) 0.0034(10) 0.0003(10)
C52A 0.0224(13) 0.0206(14) 0.0215(14) -0.0003(11) 0.0022(11) -0.0017(11)
C53A 0.0204(14) 0.0339(18) 0.0276(15) 0.0047(12) 0.0044(11) 0.0029(13)
C54A 0.0312(16) 0.0301(18) 0.0317(17) 0.0142(13) 0.0111(13) 0.0066(14)
C55A 0.0386(17) 0.0159(15) 0.0301(16) 0.0035(12) 0.0076(13) 0.0007(12)
C56A 0.0241(14) 0.0185(15) 0.0247(14) -0.0017(11) 0.0037(11) -0.0018(11)
C57A 0.0159(12) 0.0200(14) 0.0197(13) 0.0007(10) -0.0008(10) 0.0024(11)
C58A 0.0205(13) 0.0203(15) 0.0251(14) -0.0030(11) 0.0027(11) 0.0006(11)
C59A 0.0246(14) 0.0250(16) 0.0326(16) -0.0049(12) 0.0019(12) 0.0076(13)
C60A 0.0228(15) 0.0354(19) 0.0285(16) -0.0013(13) 0.0059(12) 0.0103(14)
C61A 0.0232(14) 0.0335(18) 0.0231(14) 0.0034(12) 0.0043(12) 0.0024(13)
C62A 0.0205(13) 0.0221(15) 0.0217(14) -0.0009(11) 0.0016(11) 0.0014(11)
Fe1B 0.01538(19) 0.0150(2) 0.0168(2) 0.00048(16) 0.00164(15) 0.00101(16)
O1B 0.0217(10) 0.0164(11) 0.0242(10) -0.0007(7) -0.0012(8) 0.0019(8)
N1B 0.0182(11) 0.0223(13) 0.0266(13) 0.0014(9) 0.0024(9) 0.0048(10)
N2B 0.0259(12) 0.0201(13) 0.0303(13) -0.0019(10) 0.0082(10) -0.0017(10)
N3B 0.0242(12) 0.0288(14) 0.0182(12) 0.0023(10) 0.0017(9) -0.0013(10)
C1B 0.0148(12) 0.0186(14) 0.0226(14) -0.0012(10) 0.0015(10) -0.0015(11)
C2B 0.0217(13) 0.0168(14) 0.0199(13) 0.0024(10) 0.0019(10) 0.0011(10)
C3B 0.0158(12) 0.0190(14) 0.0231(13) 0.0006(10) -0.0009(10) 0.0022(11)
C4B 0.0163(12) 0.0216(16) 0.0190(13) 0.0002(10) -0.0009(10) 0.0020(11)
C5B 0.0146(12) 0.0179(14) 0.0215(13) -0.0003(10) -0.0006(10) 0.0004(11)
C6B 0.0163(12) 0.0190(14) 0.0193(12) 0.0007(10) -0.0007(10) 0.0001(11)
C7B 0.0168(12) 0.0186(15) 0.0167(12) 0.0006(10) -0.0014(9) -0.0001(10)
C8B 0.0190(12) 0.0178(14) 0.0188(13) -0.0010(10) 0.0009(10) -0.0012(11)
C9B 0.0195(13) 0.0205(15) 0.0225(14) 0.0037(11) 0.0033(11) 0.0034(11)
C10B 0.0199(14) 0.0262(16) 0.0249(15) 0.0003(11) 0.0006(11) 0.0019(12)
C11B 0.0210(14) 0.0271(16) 0.0234(14) 0.0038(12) -0.0002(11) 0.0049(12)
C12B 0.0255(14) 0.0239(16) 0.0215(14) 0.0054(12) 0.0050(11) 0.0027(11)
C13B 0.0344(16) 0.0255(17) 0.0234(15) 0.0079(13) 0.0010(12) 0.0053(12)
C14B 0.0471(19) 0.0192(16) 0.0274(16) 0.0036(13) 0.0050(14) 0.0048(12)
C15B 0.0394(17) 0.0239(16) 0.0280(16) -0.0026(13) 0.0038(13) -0.0017(13)
C16B 0.0282(15) 0.0261(17) 0.0248(15) 0.0015(12) 0.0018(12) 0.0017(12)
C17B 0.0217(13) 0.0210(15) 0.0215(14) 0.0036(11) 0.0045(11) 0.0025(11)
C18B 0.0187(13) 0.0248(16) 0.0215(14) 0.0038(11) 0.0017(11) 0.0026(11)
C19B 0.0196(16) 0.0173(17) 0.0304(19) -0.0010(13) 0.0069(14) 0.0008(15)
C20B 0.0245(16) 0.0259(18) 0.0241(17) -0.0002(13) 0.0043(13) 0.0024(14)
C21B 0.0210(15) 0.0283(18) 0.0307(17) -0.0009(13) 0.0007(13) -0.0017(14)
C22B 0.0205(16) 0.0205(17) 0.0347(17) 0.0026(13) 0.0031(13) 0.0039(14)
C23B 0.0197(16) 0.0295(19) 0.041(2) 0.0018(14) 0.0039(15) 0.0076(17)
C24B 0.0253(16) 0.0265(18) 0.053(2) 0.0005(13) 0.0127(17) 0.0136(19)
C25B 0.037(2) 0.035(2) 0.041(2) 0.0037(16) 0.0168(17) 0.0135(18)
C26B 0.0345(18) 0.035(2) 0.0312(19) 0.0017(15) 0.0074(15) 0.0055(16)
C27B 0.0223(17) 0.022(2) 0.0308(18) 0.0012(14) 0.0062(14) 0.0021(14)
C28B 0.0225(15) 0.0247(17) 0.0246(16) -0.0008(13) 0.0009(12) -0.0007(13)
C29B 0.0244(17) 0.0226(19) 0.0180(16) 0.0042(14) 0.0042(13) 0.0024(14)
C30B 0.0213(16) 0.0259(17) 0.0216(15) 0.0003(13) 0.0033(13) -0.0005(12)
C31B 0.0239(17) 0.0272(18) 0.0195(15) 0.0008(13) -0.0002(13) -0.0005(13)
C32B 0.0237(16) 0.0239(17) 0.0186(15) 0.0044(13) 0.0013(13) 0.0051(13)
C33B 0.0341(18) 0.0293(19) 0.0204(16) 0.0072(14) 0.0064(13) 0.0031(13)
C34B 0.0369(19) 0.040(2) 0.0251(18) 0.0136(16) 0.0144(15) 0.0086(15)
C35B 0.0250(17) 0.043(2) 0.0357(19) 0.0058(15) 0.0117(14) 0.0155(16)
C36B 0.0253(17) 0.037(2) 0.0305(18) -0.0027(14) 0.0041(14) 0.0079(15)
C37B 0.0196(15) 0.024(2) 0.0234(19) 0.0030(13) 0.0026(14) 0.0056(15)
C38B 0.0239(16) 0.027(2) 0.0215(16) -0.0025(14) 0.0002(13) -0.0002(14)
C39B 0.0180(13) 0.0201(15) 0.0240(14) -0.0018(10) 0.0030(11) 0.0013(11)
C40B 0.0225(15) 0.0282(17) 0.047(2) 0.0053(13) 0.0099(14) 0.0117(15)
C41B 0.0297(17) 0.041(2) 0.061(3) 0.0050(15) 0.0252(17) 0.0108(18)
C42B 0.0408(19) 0.041(2) 0.042(2) -0.0020(16) 0.0232(16) 0.0099(16)
C43B 0.0313(17) 0.047(2) 0.0320(17) 0.0013(15) 0.0077(14) 0.0160(16)
C44B 0.0239(14) 0.0328(18) 0.0301(16) 0.0023(13) 0.0072(12) 0.0105(13)
C45B 0.0180(12) 0.0180(14) 0.0208(13) 0.0011(10) 0.0042(10) 0.0042(11)
C46B 0.0198(13) 0.0242(15) 0.0255(15) 0.0027(11) 0.0007(11) -0.0017(12)
C47B 0.0260(15) 0.0248(16) 0.0288(16) 0.0035(12) 0.0041(12) -0.0046(12)
C48B 0.0242(14) 0.0226(16) 0.0318(16) 0.0057(11) 0.0067(12) 0.0027(12)
C49B 0.0240(15) 0.0319(18) 0.0320(16) 0.0087(13) -0.0070(13) -0.0027(14)
C50B 0.0273(15) 0.0246(16) 0.0283(15) 0.0062(12) -0.0046(12) -0.0068(12)
C51B 0.0168(12) 0.0213(14) 0.0188(13) 0.0016(10) 0.0016(10) 0.0028(11)
C52B 0.0274(14) 0.0196(15) 0.0226(14) 0.0047(11) 0.0008(11) -0.0005(11)
C53B 0.0327(16) 0.0298(17) 0.0193(14) 0.0044(13) 0.0028(12) 0.0033(12)
C54B 0.0317(16) 0.0254(17) 0.0259(15) 0.0020(12) 0.0085(12) 0.0086(12)
C55B 0.0290(15) 0.0189(15) 0.0288(15) -0.0029(11) 0.0073(12) 0.0007(12)
C56B 0.0259(14) 0.0223(15) 0.0217(14) -0.0038(11) 0.0056(11) -0.0003(12)
C57B 0.0207(13) 0.0196(14) 0.0200(13) 0.0046(11) 0.0018(10) 0.0035(11)
C58B 0.0262(14) 0.0205(15) 0.0304(15) -0.0006(11) 0.0072(12) -0.0019(12)
C59B 0.0343(16) 0.0242(17) 0.0297(16) -0.0008(13) 0.0073(13) -0.0076(13)
C60B 0.0278(15) 0.0309(17) 0.0256(15) 0.0062(13) 0.0083(12) -0.0007(13)
C61B 0.0229(14) 0.0313(17) 0.0281(15) 0.0011(12) 0.0067(12) 0.0030(13)
C62B 0.0218(13) 0.0236(16) 0.0226(14) 0.0005(11) 0.0014(11) -0.0010(11)
O1 0.0399(14) 0.0360(14) 0.0473(14) -0.0044(11) 0.0060(11) -0.0055(12)
C1 0.0410(19) 0.0263(18) 0.0365(18) -0.0007(14) 0.0075(14) -0.0054(14)
C2 0.048(2) 0.088(4) 0.038(2) -0.016(2) 0.0090(18) -0.012(2)
C3 0.053(2) 0.038(2) 0.0365(19) -0.0081(17) 0.0046(16) -0.0040(16)
C29C 0.024(10) 0.029(15) 0.024(11) -0.001(9) 0.004(8) -0.002(9)
C38C 0.0213(16) 0.0259(17) 0.0216(15) 0.0003(13) 0.0033(13) -0.0005(12)
C37C 0.021(10) 0.020(11) 0.019(10) 0.003(8) 0.000(8) 0.003(8)
C36C 0.031(11) 0.010(11) 0.021(10) 0.008(8) 0.004(8) 0.001(8)
C35C 0.0341(18) 0.0293(19) 0.0204(16) 0.0072(14) 0.0064(13) 0.0031(13)
C34C 0.0341(18) 0.0293(19) 0.0204(16) 0.0072(14) 0.0064(13) 0.0031(13)
C33C 0.031(11) 0.034(12) 0.011(10) 0.012(8) 0.002(8) 0.003(8)
C32C 0.025(10) 0.025(12) 0.013(12) 0.001(9) 0.003(9) 0.001(9)
C31C 0.030(12) 0.019(13) 0.022(11) -0.001(10) 0.008(9) 0.000(9)
C30C 0.021(10) 0.026(15) 0.021(12) 0.004(9) 0.005(9) 0.000(10)
C19C 0.025(11) 0.014(12) 0.026(8) 0.001(10) 0.004(7) -0.006(9)
C27C 0.030(11) 0.033(14) 0.043(10) -0.007(10) 0.008(8) -0.004(10)
C25C 0.025(12) 0.032(16) 0.055(9) 0.000(11) 0.013(10) 0.014(12)
C20C 0.0225(15) 0.0247(17) 0.0246(16) -0.0008(13) 0.0009(12) -0.0007(13)
C24C 0.0253(16) 0.0265(18) 0.053(2) 0.0005(13) 0.0127(17) 0.0136(19)
C21C 0.017(9) 0.017(13) 0.047(11) -0.001(8) 0.005(8) 0.000(11)
C26C 0.0205(16) 0.0205(17) 0.0347(17) 0.0026(13) 0.0031(13) 0.0039(14)
C22C 0.012(10) 0.029(16) 0.045(10) 0.001(9) 0.007(8) 0.002(11)
C28C 0.025(10) 0.024(13) 0.025(11) -0.006(9) 0.002(9) -0.011(11)
C23C 0.018(10) 0.034(14) 0.052(12) 0.005(9) 0.014(8) 0.016(12)

loop_
_atom_type_symbol
_atom_type_description
_atom_type_scat_dispersion_real
_atom_type_scat_dispersion_imag
_atom_type_scat_source
C C 0.0181 0.0091 'International Tables Vol C Tables 4.2.6.8 and 6.1.1.4'
H H 0.0000 0.0000 'International Tables Vol C Tables 4.2.6.8 and 6.1.1.4'
Fe Fe -1.1336 3.1974 'International Tables Vol C Tables 4.2.6.8 and 6.1.1.4'
N N 0.0311 0.0180 'International Tables Vol C Tables 4.2.6.8 and 6.1.1.4'
O O 0.0492 0.0322 'International Tables Vol C Tables 4.2.6.8 and 6.1.1.4'

loop_
_exptl_crystal_face_index_h
_exptl_crystal_face_index_k
_exptl_crystal_face_index_l
_exptl_crystal_face_perp_dist
0 0 -1 0.0232
0 0 1 0.0342
-1 0 -1 0.0277
1 0 1 0.0286
-1 2 0 0.0800
-1 -2 -1 0.0588
1 -2 0 0.0759
-2 0 -1 0.0288
-10 0 0 0.0263
-9 -5 0 0.0392
-5 -11 0 0.0631
-10 0 4 0.0303
-5 0 10 0.0366
-4 9 -5 0.0742
10 0 1 0.0226
-6 10 4 0.0815
-4 -10 5 0.0733
5 11 2 0.0852

loop_
_geom_angle_atom_site_label_1
_geom_angle_atom_site_label_2
_geom_angle_atom_site_label_3
_geom_angle_site_symmetry_1
_geom_angle_site_symmetry_3
_geom_angle
_geom_angle_publ_flag
C1A Fe1A C4A . . 79.78(11) ?
C1A Fe1A C5A . . 98.52(12) ?
C1A Fe1A C6A . . 138.31(12) ?
C1A Fe1A C7A . . 137.35(12) ?
C1A Fe1A C8A . . 97.18(12) ?
C2A Fe1A C1A . . 95.62(13) ?
C2A Fe1A C4A . . 132.89(11) ?
C2A Fe1A C5A . . 159.93(11) ?
C2A Fe1A C6A . . 123.96(12) ?
C2A Fe1A C7A . . 92.63(12) ?
C2A Fe1A C8A . . 98.10(11) ?
C3A Fe1A C1A . . 97.51(12) ?
C3A Fe1A C2A . . 95.24(12) ?
C3A Fe1A C4A . . 131.86(11) ?
C3A Fe1A C5A . . 96.94(12) ?
C3A Fe1A C6A . . 91.83(12) ?
C3A Fe1A C7A . . 123.31(12) ?
C3A Fe1A C8A . . 159.05(12) ?
C5A Fe1A C4A . . 37.90(10) ?
C6A Fe1A C4A . . 64.25(10) ?
C6A Fe1A C5A . . 39.87(11) ?
C6A Fe1A C8A . . 67.30(10) ?
C7A Fe1A C4A . . 64.44(10) ?
C7A Fe1A C5A . . 67.34(10) ?
C7A Fe1A C6A . . 40.80(10) ?
C7A Fe1A C8A . . 40.18(11) ?
C8A Fe1A C4A . . 37.80(10) ?
C8A Fe1A C5A . . 66.10(10) ?
C1A N1A C9A . . 168.6(3) ?
C2A N2A C19A . . 170.5(3) ?
C3A N3A C29A . . 168.5(3) ?
N1A C1A Fe1A . . 175.5(3) ?
N2A C2A Fe1A . . 176.5(3) ?
N3A C3A Fe1A . . 175.5(3) ?
O1A C4A Fe1A . . 133.9(2) ?
O1A C4A C5A . . 128.0(3) ?
O1A C4A C8A . . 127.3(3) ?
C5A C4A Fe1A . . 62.77(15) ?
C8A C4A Fe1A . . 62.76(14) ?
C8A C4A C5A . . 104.4(2) ?
C4A C5A Fe1A . . 79.34(16) ?
C4A C5A C39A . . 123.8(3) ?
C6A C5A Fe1A . . 67.36(15) ?
C6A C5A C4A . . 108.8(2) ?
C6A C5A C39A . . 125.6(2) ?
C39A C5A Fe1A . . 131.10(19) ?
C5A C6A Fe1A . . 72.76(15) ?
C5A C6A C7A . . 108.3(2) ?
C5A C6A C45A . . 125.3(2) ?
C7A C6A Fe1A . . 69.51(15) ?
C7A C6A C45A . . 125.3(2) ?
C45A C6A Fe1A . . 132.87(19) ?
C6A C7A Fe1A . . 69.69(14) ?
C6A C7A C8A . . 107.8(2) ?
C6A C7A C51A . . 124.5(2) ?
C8A C7A Fe1A . . 72.65(15) ?
C8A C7A C51A . . 126.3(2) ?
C51A C7A Fe1A . . 133.59(19) ?
C4A C8A Fe1A . . 79.43(16) ?
C4A C8A C57A . . 124.0(3) ?
C7A C8A Fe1A . . 67.17(15) ?
C7A C8A C4A . . 108.9(2) ?
C7A C8A C57A . . 125.5(2) ?
C57A C8A Fe1A . . 130.93(19) ?
N1A C9A C10A . . 117.6(3) ?
C18A C9A N1A . . 119.9(3) ?
C18A C9A C10A . . 122.4(3) ?
C9A C10A H10A . . 120.7 ?
C11A C10A C9A . . 118.7(3) ?
C11A C10A H10A . . 120.7 ?
C10A C11A H11A . . 119.4 ?
C10A C11A C12A . . 121.2(3) ?
C12A C11A H11A . . 119.4 ?
C13A C12A C11A . . 121.9(3) ?
C17A C12A C11A . . 119.1(3) ?
C17A C12A C13A . . 119.0(3) ?
C12A C13A H13A . . 119.7 ?
C14A C13A C12A . . 120.6(3) ?
C14A C13A H13A . . 119.7 ?
C13A C14A H14A . . 119.7 ?
C13A C14A C15A . . 120.7(3) ?
C15A C14A H14A . . 119.7 ?
C14A C15A H15A . . 120.1 ?
C16A C15A C14A . . 119.9(3) ?
C16A C15A H15A . . 120.1 ?
C15A C16A H16A . . 119.5 ?
C15A C16A C17A . . 120.9(3) ?
C17A C16A H16A . . 119.5 ?
C12A C17A C16A . . 118.9(3) ?
C18A C17A C12A . . 119.3(3) ?
C18A C17A C16A . . 121.8(3) ?
C9A C18A C17A . . 119.2(3) ?
C9A C18A H18A . . 120.4 ?
C17A C18A H18A . . 120.4 ?
N2A C19A C20A . . 118.8(3) ?
C28A C19A N2A . . 119.2(3) ?
C28A C19A C20A . . 122.0(3) ?
C19A C20A H20A . . 120.5 ?
C21A C20A C19A . . 119.1(3) ?
C21A C20A H20A . . 120.5 ?
C20A C21A H21A . . 119.6 ?
C20A C21A C22A . . 120.8(3) ?
C22A C21A H21A . . 119.6 ?
C21A C22A C23A . . 121.7(3) ?
C27A C22A C21A . . 119.4(3) ?
C27A C22A C23A . . 118.9(3) ?
C22A C23A H23A . . 119.8 ?
C24A C23A C22A . . 120.4(3) ?
C24A C23A H23A . . 119.8 ?
C23A C24A H24A . . 119.7 ?
C23A C24A C25A . . 120.5(3) ?
C25A C24A H24A . . 119.7 ?
C24A C25A H25A . . 119.5 ?
C26A C25A C24A . . 120.9(3) ?
C26A C25A H25A . . 119.5 ?
C25A C26A H26A . . 120.2 ?
C25A C26A C27A . . 119.7(4) ?
C27A C26A H26A . . 120.2 ?
C22A C27A C26A . . 119.6(3) ?
C22A C27A C28A . . 119.3(3) ?
C28A C27A C26A . . 121.1(3) ?
C19A C28A C27A . . 119.4(3) ?
C19A C28A H28A . . 120.3 ?
C27A C28A H28A . . 120.3 ?
N3A C29A C30A . . 118.5(3) ?
C38A C29A N3A . . 119.7(3) ?
C38A C29A C30A . . 121.7(3) ?
C29A C30A H30A . . 120.6 ?
C31A C30A C29A . . 118.7(3) ?
C31A C30A H30A . . 120.6 ?
C30A C31A H31A . . 119.4 ?
C30A C31A C32A . . 121.2(3) ?
C32A C31A H31A . . 119.4 ?
C31A C32A C33A . . 122.2(3) ?
C31A C32A C37A . . 119.3(3) ?
C37A C32A C33A . . 118.6(3) ?
C32A C33A H33A . . 119.7 ?
C34A C33A C32A . . 120.7(4) ?
C34A C33A H33A . . 119.7 ?
C33A C34A H34A . . 119.8 ?
C33A C34A C35A . . 120.4(3) ?
C35A C34A H34A . . 119.8 ?
C34A C35A H35A . . 119.8 ?
C36A C35A C34A . . 120.4(4) ?
C36A C35A H35A . . 119.8 ?
C35A C36A H36A . . 119.4 ?
C35A C36A C37A . . 121.2(4) ?
C37A C36A H36A . . 119.4 ?
C36A C37A C32A . . 118.8(3) ?
C38A C37A C32A . . 118.8(3) ?
C38A C37A C36A . . 122.4(3) ?
C29A C38A C37A . . 120.3(3) ?
C29A C38A H38A . . 119.8 ?
C37A C38A H38A . . 119.8 ?
C40A C39A C5A . . 122.4(3) ?
C40A C39A C44A . . 117.8(3) ?
C44A C39A C5A . . 119.8(3) ?
C39A C40A H40A . . 119.5 ?
C41A C40A C39A . . 121.0(3) ?
C41A C40A H40A . . 119.5 ?
C40A C41A H41A . . 119.8 ?
C42A C41A C40A . . 120.4(3) ?
C42A C41A H41A . . 119.8 ?
C41A C42A H42A . . 120.5 ?
C43A C42A C41A . . 119.0(3) ?
C43A C42A H42A . . 120.5 ?
C42A C43A H43A . . 119.6 ?
C42A C43A C44A . . 120.8(3) ?
C44A C43A H43A . . 119.6 ?
C39A C44A H44A . . 119.5 ?
C43A C44A C39A . . 121.0(3) ?
C43A C44A H44A . . 119.5 ?
C46A C45A C6A . . 124.1(3) ?
C46A C45A C50A . . 118.6(3) ?
C50A C45A C6A . . 117.3(3) ?
C45A C46A H46A . . 119.6 ?
C47A C46A C45A . . 120.9(3) ?
C47A C46A H46A . . 119.6 ?
C46A C47A H47A . . 120.1 ?
C48A C47A C46A . . 119.7(3) ?
C48A C47A H47A . . 120.1 ?
C47A C48A H48A . . 120.0 ?
C49A C48A C47A . . 120.0(3) ?
C49A C48A H48A . . 120.0 ?
C48A C49A H49A . . 119.8 ?
C48A C49A C50A . . 120.3(3) ?
C50A C49A H49A . . 119.8 ?
C45A C50A H50A . . 119.8 ?
C49A C50A C45A . . 120.4(3) ?
C49A C50A H50A . . 119.8 ?
C52A C51A C7A . . 118.0(3) ?
C56A C51A C7A . . 123.5(2) ?
C56A C51A C52A . . 118.4(3) ?
C51A C52A H52A . . 119.6 ?
C51A C52A C53A . . 120.7(3) ?
C53A C52A H52A . . 119.6 ?
C52A C53A H53A . . 119.9 ?
C54A C53A C52A . . 120.2(3) ?
C54A C53A H53A . . 119.9 ?
C53A C54A H54A . . 120.2 ?
C55A C54A C53A . . 119.6(3) ?
C55A C54A H54A . . 120.2 ?
C54A C55A H55A . . 119.7 ?
C54A C55A C56A . . 120.5(3) ?
C56A C55A H55A . . 119.7 ?
C51A C56A C55A . . 120.5(3) ?
C51A C56A H56A . . 119.7 ?
C55A C56A H56A . . 119.7 ?
C58A C57A C8A . . 119.5(3) ?
C62A C57A C8A . . 122.4(3) ?
C62A C57A C58A . . 118.0(3) ?
C57A C58A H58A . . 119.7 ?
C59A C58A C57A . . 120.6(3) ?
C59A C58A H58A . . 119.7 ?
C58A C59A H59A . . 119.7 ?
C60A C59A C58A . . 120.7(3) ?
C60A C59A H59A . . 119.7 ?
C59A C60A H60A . . 120.4 ?
C59A C60A C61A . . 119.2(3) ?
C61A C60A H60A . . 120.4 ?
C60A C61A H61A . . 119.7 ?
C62A C61A C60A . . 120.6(3) ?
C62A C61A H61A . . 119.7 ?
C57A C62A H62A . . 119.5 ?
C61A C62A C57A . . 120.9(3) ?
C61A C62A H62A . . 119.5 ?
C1B Fe1B C2B . . 98.74(12) ?
C1B Fe1B C4B . . 78.86(11) ?
C1B Fe1B C5B . . 98.60(12) ?
C1B Fe1B C6B . . 138.56(12) ?
C1B Fe1B C7B . . 134.61(12) ?
C1B Fe1B C8B . . 94.92(12) ?
C2B Fe1B C4B . . 138.73(11) ?
C2B Fe1B C5B . . 160.37(12) ?
C2B Fe1B C6B . . 121.14(12) ?
C2B Fe1B C7B . . 93.89(12) ?
C2B Fe1B C8B . . 102.83(12) ?
C3B Fe1B C1B . . 92.42(13) ?
C3B Fe1B C2B . . 95.40(13) ?
C3B Fe1B C4B . . 125.77(11) ?
C3B Fe1B C5B . . 92.98(12) ?
C3B Fe1B C6B . . 94.38(12) ?
C3B Fe1B C7B . . 129.62(12) ?
C3B Fe1B C8B . . 159.03(11) ?
C5B Fe1B C4B . . 37.99(10) ?
C5B Fe1B C8B . . 66.52(11) ?
C6B Fe1B C4B . . 64.17(11) ?
C6B Fe1B C5B . . 40.28(11) ?
C6B Fe1B C7B . . 40.59(10) ?
C6B Fe1B C8B . . 67.38(11) ?
C7B Fe1B C4B . . 63.59(10) ?
C7B Fe1B C5B . . 67.24(11) ?
C7B Fe1B C8B . . 39.70(11) ?
C8B Fe1B C4B . . 37.75(10) ?
C1B N1B C9B . . 162.6(3) ?
C2B N2B C19B . . 175.8(3) ?
C2B N2B C19C . . 157.9(12) ?
C3B N3B C29B . . 165.0(3) ?
C3B N3B C29C . . 152.5(14) ?
N1B C1B Fe1B . . 173.4(2) ?
N2B C2B Fe1B . . 178.2(3) ?
N3B C3B Fe1B . . 175.0(3) ?
O1B C4B Fe1B . . 135.8(2) ?
O1B C4B C5B . . 127.7(3) ?
O1B C4B C8B . . 127.9(3) ?
C5B C4B Fe1B . . 61.55(15) ?
C8B C4B Fe1B . . 62.62(15) ?
C8B C4B C5B . . 104.3(2) ?
C4B C5B Fe1B . . 80.46(16) ?
C6B C5B Fe1B . . 68.15(15) ?
C6B C5B C4B . . 108.6(2) ?
C6B C5B C39B . . 127.7(3) ?
C39B C5B Fe1B . . 126.0(2) ?
C39B C5B C4B . . 122.8(3) ?
C5B C6B Fe1B . . 71.57(15) ?
C5B C6B C45B . . 128.9(2) ?
C7B C6B Fe1B . . 70.28(14) ?
C7B C6B C5B . . 107.6(2) ?
C7B C6B C45B . . 122.4(2) ?
C45B C6B Fe1B . . 133.1(2) ?
C6B C7B Fe1B . . 69.13(14) ?
C6B C7B C51B . . 123.2(3) ?
C8B C7B Fe1B . . 72.29(15) ?
C8B C7B C6B . . 108.6(2) ?
C8B C7B C51B . . 127.4(2) ?
C51B C7B Fe1B . . 132.2(2) ?
C4B C8B Fe1B . . 79.63(17) ?
C4B C8B C57B . . 125.0(3) ?
C7B C8B Fe1B . . 68.01(15) ?
C7B C8B C4B . . 108.3(2) ?
C7B C8B C57B . . 124.6(3) ?
C57B C8B Fe1B . . 131.2(2) ?
N1B C9B C10B . . 119.0(3) ?
C18B C9B N1B . . 118.8(3) ?
C18B C9B C10B . . 122.1(3) ?
C9B C10B H10B . . 120.3 ?
C11B C10B C9B . . 119.4(3) ?
C11B C10B H10B . . 120.3 ?
C10B C11B H11B . . 119.5 ?
C10B C11B C12B . . 120.9(3) ?
C12B C11B H11B . . 119.5 ?
C11B C12B C17B . . 118.8(3) ?
C13B C12B C11B . . 122.5(3) ?
C13B C12B C17B . . 118.7(3) ?
C12B C13B H13B . . 119.5 ?
C14B C13B C12B . . 121.0(3) ?
C14B C13B H13B . . 119.5 ?
C13B C14B H14B . . 119.8 ?
C13B C14B C15B . . 120.3(3) ?
C15B C14B H14B . . 119.8 ?
C14B C15B H15B . . 119.8 ?
C16B C15B C14B . . 120.5(3) ?
C16B C15B H15B . . 119.8 ?
C15B C16B H16B . . 119.8 ?
C15B C16B C17B . . 120.4(3) ?
C17B C16B H16B . . 119.8 ?
C16B C17B C12B . . 119.0(3) ?
C16B C17B C18B . . 121.3(3) ?
C18B C17B C12B . . 119.6(3) ?
C9B C18B C17B . . 119.1(3) ?
C9B C18B H18B . . 120.5 ?
C17B C18B H18B . . 120.5 ?
N2B C19B C20B . . 119.0(3) ?
C28B C19B N2B . . 119.4(3) ?
C28B C19B C20B . . 121.6(3) ?
C19B C20B H20B . . 120.3 ?
C21B C20B C19B . . 119.3(3) ?
C21B C20B H20B . . 120.3 ?
C20B C21B H21B . . 119.5 ?
C20B C21B C22B . . 121.0(3) ?
C22B C21B H21B . . 119.5 ?
C21B C22B C23B . . 121.9(3) ?
C21B C22B C27B . . 119.3(3) ?
C27B C22B C23B . . 118.8(3) ?
C22B C23B H23B . . 119.6 ?
C24B C23B C22B . . 120.8(4) ?
C24B C23B H23B . . 119.6 ?
C23B C24B H24B . . 120.0 ?
C23B C24B C25B . . 119.9(4) ?
C25B C24B H24B . . 120.0 ?
C24B C25B H25B . . 119.7 ?
C26B C25B C24B . . 120.7(4) ?
C26B C25B H25B . . 119.7 ?
C25B C26B H26B . . 119.7 ?
C25B C26B C27B . . 120.7(4) ?
C27B C26B H26B . . 119.7 ?
C22B C27B C28B . . 119.3(3) ?
C26B C27B C22B . . 119.1(3) ?
C26B C27B C28B . . 121.6(3) ?
C19B C28B C27B . . 119.4(3) ?
C19B C28B H28B . . 120.3 ?
C27B C28B H28B . . 120.3 ?
N3B C29B C30B . . 119.4(3) ?
C38B C29B N3B . . 119.0(3) ?
C38B C29B C30B . . 121.6(3) ?
C29B C30B H30B . . 120.3 ?
C31B C30B C29B . . 119.3(3) ?
C31B C30B H30B . . 120.3 ?
C30B C31B H31B . . 119.6 ?
C30B C31B C32B . . 120.8(3) ?
C32B C31B H31B . . 119.6 ?
C31B C32B C33B . . 121.6(3) ?
C31B C32B C37B . . 119.5(3) ?
C33B C32B C37B . . 118.8(3) ?
C32B C33B H33B . . 119.9 ?
C34B C33B C32B . . 120.2(4) ?
C34B C33B H33B . . 119.9 ?
C33B C34B H34B . . 119.7 ?
C33B C34B C35B . . 120.7(3) ?
C35B C34B H34B . . 119.7 ?
C34B C35B H35B . . 119.6 ?
C36B C35B C34B . . 120.8(3) ?
C36B C35B H35B . . 119.6 ?
C35B C36B H36B . . 120.0 ?
C35B C36B C37B . . 120.1(4) ?
C37B C36B H36B . . 120.0 ?
C36B C37B C32B . . 119.4(3) ?
C36B C37B C38B . . 121.7(4) ?
C38B C37B C32B . . 118.9(3) ?
C29B C38B C37B . . 119.8(3) ?
C29B C38B H38B . . 120.1 ?
C37B C38B H38B . . 120.1 ?
C40B C39B C5B . . 122.9(3) ?
C44B C39B C5B . . 119.6(3) ?
C44B C39B C40B . . 117.5(3) ?
C39B C40B H40B . . 119.6 ?
C41B C40B C39B . . 120.8(3) ?
C41B C40B H40B . . 119.6 ?
C40B C41B H41B . . 119.7 ?
C42B C41B C40B . . 120.6(3) ?
C42B C41B H41B . . 119.7 ?
C41B C42B H42B . . 120.2 ?
C41B C42B C43B . . 119.7(3) ?
C43B C42B H42B . . 120.2 ?
C42B C43B H43B . . 120.1 ?
C42B C43B C44B . . 119.8(3) ?
C44B C43B H43B . . 120.1 ?
C39B C44B H44B . . 119.2 ?
C43B C44B C39B . . 121.6(3) ?
C43B C44B H44B . . 119.2 ?
C46B C45B C6B . . 124.6(3) ?
C46B C45B C50B . . 117.7(3) ?
C50B C45B C6B . . 117.5(3) ?
C45B C46B H46B . . 119.6 ?
C45B C46B C47B . . 120.9(3) ?
C47B C46B H46B . . 119.6 ?
C46B C47B H47B . . 119.7 ?
C48B C47B C46B . . 120.6(3) ?
C48B C47B H47B . . 119.7 ?
C47B C48B H48B . . 120.4 ?
C49B C48B C47B . . 119.3(3) ?
C49B C48B H48B . . 120.4 ?
C48B C49B H49B . . 119.8 ?
C48B C49B C50B . . 120.4(3) ?
C50B C49B H49B . . 119.8 ?
C45B C50B H50B . . 119.4 ?
C49B C50B C45B . . 121.2(3) ?
C49B C50B H50B . . 119.4 ?
C52B C51B C7B . . 119.5(3) ?
C56B C51B C7B . . 121.7(3) ?
C56B C51B C52B . . 118.5(3) ?
C51B C52B H52B . . 119.9 ?
C53B C52B C51B . . 120.2(3) ?
C53B C52B H52B . . 119.9 ?
C52B C53B H53B . . 119.8 ?
C54B C53B C52B . . 120.4(3) ?
C54B C53B H53B . . 119.8 ?
C53B C54B H54B . . 120.0 ?
C53B C54B C55B . . 119.9(3) ?
C55B C54B H54B . . 120.0 ?
C54B C55B H55B . . 120.2 ?
C56B C55B C54B . . 119.5(3) ?
C56B C55B H55B . . 120.2 ?
C51B C56B H56B . . 119.3 ?
C55B C56B C51B . . 121.4(3) ?
C55B C56B H56B . . 119.3 ?
C58B C57B C8B . . 119.5(3) ?
C58B C57B C62B . . 118.3(3) ?
C62B C57B C8B . . 121.9(3) ?
C57B C58B H58B . . 119.7 ?
C59B C58B C57B . . 120.6(3) ?
C59B C58B H58B . . 119.7 ?
C58B C59B H59B . . 119.6 ?
C58B C59B C60B . . 120.8(3) ?
C60B C59B H59B . . 119.6 ?
C59B C60B H60B . . 120.4 ?
C59B C60B C61B . . 119.2(3) ?
C61B C60B H60B . . 120.4 ?
C60B C61B H61B . . 120.0 ?
C62B C61B C60B . . 119.9(3) ?
C62B C61B H61B . . 120.0 ?
C57B C62B H62B . . 119.4 ?
C61B C62B C57B . . 121.1(3) ?
C61B C62B H62B . . 119.4 ?
O1 C1 C2 . . 121.2(3) ?
O1 C1 C3 . . 122.7(3) ?
C3 C1 C2 . . 116.1(3) ?
C1 C2 H2A . . 109.5 ?
C1 C2 H2B . . 109.5 ?
C1 C2 H2C . . 109.5 ?
H2A C2 H2B . . 109.5 ?
H2A C2 H2C . . 109.5 ?
H2B C2 H2C . . 109.5 ?
C1 C3 H3A . . 109.5 ?
C1 C3 H3B . . 109.5 ?
C1 C3 H3C . . 109.5 ?
H3A C3 H3B . . 109.5 ?
H3A C3 H3C . . 109.5 ?
H3B C3 H3C . . 109.5 ?
N3B C29C C38C . . 108(2) ?
N3B C29C C30C . . 127(2) ?
C38C C29C C30C . . 124(2) ?
C29C C38C H38C . . 121.8 ?
C29C C38C C37C . . 116(3) ?
C37C C38C H38C . . 121.8 ?
C36C C37C C38C . . 120(2) ?
C36C C37C C32C . . 118(2) ?
C32C C37C C38C . . 121(2) ?
C37C C36C H36C . . 120.0 ?
C37C C36C C35C . . 120(3) ?
C35C C36C H36C . . 120.0 ?
C36C C35C H35C . . 120.6 ?
C36C C35C C34C . . 119(2) ?
C34C C35C H35C . . 120.6 ?
C35C C34C H34C . . 117.8 ?
C33C C34C C35C . . 124(3) ?
C33C C34C H34C . . 117.8 ?
C34C C33C H33C . . 123.1 ?
C34C C33C C32C . . 114(3) ?
C32C C33C H33C . . 123.1 ?
C37C C32C C33C . . 124(2) ?
C37C C32C C31C . . 120(2) ?
C31C C32C C33C . . 116(2) ?
C32C C31C H31C . . 120.4 ?
C30C C31C C32C . . 119(2) ?
C30C C31C H31C . . 120.4 ?
C29C C30C C31C . . 119(2) ?
C29C C30C H30C . . 120.3 ?
C31C C30C H30C . . 120.3 ?
C20C C19C N2B . . 126(2) ?
C20C C19C C28C . . 126(2) ?
C28C C19C N2B . . 107.0(19) ?
C26C C27C C22C . . 117(2) ?
C26C C27C C28C . . 119(2) ?
C28C C27C C22C . . 124(2) ?
C24C C25C H25C . . 121.8 ?
C24C C25C C26C . . 116(3) ?
C26C C25C H25C . . 121.8 ?
C19C C20C H20C . . 122.7 ?
C19C C20C C21C . . 115(2) ?
C21C C20C H20C . . 122.7 ?
C25C C24C H24C . . 118.0 ?
C25C C24C C23C . . 124(3) ?
C23C C24C H24C . . 118.0 ?
C20C C21C H21C . . 117.5 ?
C20C C21C C22C . . 125(2) ?
C22C C21C H21C . . 117.5 ?
C27C C26C H26C . . 118.2 ?
C25C C26C C27C . . 124(3) ?
C25C C26C H26C . . 118.2 ?
C21C C22C C27C . . 115(2) ?
C23C C22C C27C . . 123(3) ?
C23C C22C C21C . . 122(2) ?
C19C C28C C27C . . 114(2) ?
C19C C28C H28C . . 122.8 ?
C27C C28C H28C . . 122.8 ?
C24C C23C C22C . . 117(3) ?
C24C C23C H23C . . 121.7 ?
C22C C23C H23C . . 121.7 ?

loop_
_geom_bond_atom_site_label_1
_geom_bond_atom_site_label_2
_geom_bond_site_symmetry_2
_geom_bond_distance
_geom_bond_publ_flag
Fe1A C1A . 1.835(3) ?
Fe1A C2A . 1.829(3) ?
Fe1A C3A . 1.828(3) ?
Fe1A C4A . 2.367(3) ?
Fe1A C5A . 2.142(3) ?
Fe1A C6A . 2.070(3) ?
Fe1A C7A . 2.067(3) ?
Fe1A C8A . 2.141(3) ?
O1A C4A . 1.247(4) ?
N1A C1A . 1.160(4) ?
N1A C9A . 1.399(4) ?
N2A C2A . 1.165(4) ?
N2A C19A . 1.396(4) ?
N3A C3A . 1.167(4) ?
N3A C29A . 1.403(4) ?
C4A C5A . 1.480(4) ?
C4A C8A . 1.476(4) ?
C5A C6A . 1.438(4) ?
C5A C39A . 1.488(4) ?
C6A C7A . 1.442(4) ?
C6A C45A . 1.486(4) ?
C7A C8A . 1.447(4) ?
C7A C51A . 1.484(4) ?
C8A C57A . 1.481(4) ?
C9A C10A . 1.412(4) ?
C9A C18A . 1.372(4) ?
C10A H10A . 0.9500 ?
C10A C11A . 1.361(5) ?
C11A H11A . 0.9500 ?
C11A C12A . 1.425(4) ?
C12A C13A . 1.419(4) ?
C12A C17A . 1.416(4) ?
C13A H13A . 0.9500 ?
C13A C14A . 1.366(5) ?
C14A H14A . 0.9500 ?
C14A C15A . 1.412(5) ?
C15A H15A . 0.9500 ?
C15A C16A . 1.368(5) ?
C16A H16A . 0.9500 ?
C16A C17A . 1.420(4) ?
C17A C18A . 1.413(4) ?
C18A H18A . 0.9500 ?
C19A C20A . 1.413(4) ?
C19A C28A . 1.369(4) ?
C20A H20A . 0.9500 ?
C20A C21A . 1.366(4) ?
C21A H21A . 0.9500 ?
C21A C22A . 1.417(4) ?
C22A C23A . 1.425(4) ?
C22A C27A . 1.414(4) ?
C23A H23A . 0.9500 ?
C23A C24A . 1.366(5) ?
C24A H24A . 0.9500 ?
C24A C25A . 1.402(7) ?
C25A H25A . 0.9500 ?
C25A C26A . 1.375(5) ?
C26A H26A . 0.9500 ?
C26A C27A . 1.420(4) ?
C27A C28A . 1.416(4) ?
C28A H28A . 0.9500 ?
C29A C30A . 1.415(5) ?
C29A C38A . 1.369(4) ?
C30A H30A . 0.9500 ?
C30A C31A . 1.372(5) ?
C31A H31A . 0.9500 ?
C31A C32A . 1.416(5) ?
C32A C33A . 1.425(4) ?
C32A C37A . 1.425(5) ?
C33A H33A . 0.9500 ?
C33A C34A . 1.365(6) ?
C34A H34A . 0.9500 ?
C34A C35A . 1.413(7) ?
C35A H35A . 0.9500 ?
C35A C36A . 1.358(5) ?
C36A H36A . 0.9500 ?
C36A C37A . 1.416(5) ?
C37A C38A . 1.408(4) ?
C38A H38A . 0.9500 ?
C39A C40A . 1.400(4) ?
C39A C44A . 1.400(4) ?
C40A H40A . 0.9500 ?
C40A C41A . 1.393(4) ?
C41A H41A . 0.9500 ?
C41A C42A . 1.391(5) ?
C42A H42A . 0.9500 ?
C42A C43A . 1.386(5) ?
C43A H43A . 0.9500 ?
C43A C44A . 1.388(4) ?
C44A H44A . 0.9500 ?
C45A C46A . 1.395(4) ?
C45A C50A . 1.398(4) ?
C46A H46A . 0.9500 ?
C46A C47A . 1.394(4) ?
C47A H47A . 0.9500 ?
C47A C48A . 1.386(5) ?
C48A H48A . 0.9500 ?
C48A C49A . 1.385(5) ?
C49A H49A . 0.9500 ?
C49A C50A . 1.390(4) ?
C50A H50A . 0.9500 ?
C51A C52A . 1.396(4) ?
C51A C56A . 1.394(4) ?
C52A H52A . 0.9500 ?
C52A C53A . 1.396(4) ?
C53A H53A . 0.9500 ?
C53A C54A . 1.384(5) ?
C54A H54A . 0.9500 ?
C54A C55A . 1.379(5) ?
C55A H55A . 0.9500 ?
C55A C56A . 1.396(4) ?
C56A H56A . 0.9500 ?
C57A C58A . 1.405(4) ?
C57A C62A . 1.402(4) ?
C58A H58A . 0.9500 ?
C58A C59A . 1.392(4) ?
C59A H59A . 0.9500 ?
C59A C60A . 1.384(5) ?
C60A H60A . 0.9500 ?
C60A C61A . 1.392(5) ?
C61A H61A . 0.9500 ?
C61A C62A . 1.385(4) ?
C62A H62A . 0.9500 ?
Fe1B C1B . 1.836(3) ?
Fe1B C2B . 1.840(3) ?
Fe1B C3B . 1.823(3) ?
Fe1B C4B . 2.373(3) ?
Fe1B C5B . 2.116(3) ?
Fe1B C6B . 2.070(3) ?
Fe1B C7B . 2.085(3) ?
Fe1B C8B . 2.142(3) ?
O1B C4B . 1.243(4) ?
N1B C1B . 1.163(4) ?
N1B C9B . 1.397(4) ?
N2B C2B . 1.172(4) ?
N2B C19B . 1.410(4) ?
N2B C19C . 1.39(2) ?
N3B C3B . 1.172(4) ?
N3B C29B . 1.404(4) ?
N3B C29C . 1.38(2) ?
C4B C5B . 1.481(4) ?
C4B C8B . 1.477(4) ?
C5B C6B . 1.442(4) ?
C5B C39B . 1.479(4) ?
C6B C7B . 1.441(4) ?
C6B C45B . 1.491(4) ?
C7B C8B . 1.436(4) ?
C7B C51B . 1.480(4) ?
C8B C57B . 1.484(4) ?
C9B C10B . 1.414(4) ?
C9B C18B . 1.373(4) ?
C10B H10B . 0.9500 ?
C10B C11B . 1.367(5) ?
C11B H11B . 0.9500 ?
C11B C12B . 1.423(5) ?
C12B C13B . 1.411(4) ?
C12B C17B . 1.428(4) ?
C13B H13B . 0.9500 ?
C13B C14B . 1.364(5) ?
C14B H14B . 0.9500 ?
C14B C15B . 1.413(5) ?
C15B H15B . 0.9500 ?
C15B C16B . 1.364(5) ?
C16B H16B . 0.9500 ?
C16B C17B . 1.419(5) ?
C17B C18B . 1.421(4) ?
C18B H18B . 0.9500 ?
C19B C20B . 1.413(5) ?
C19B C28B . 1.377(5) ?
C20B H20B . 0.9500 ?
C20B C21B . 1.367(5) ?
C21B H21B . 0.9500 ?
C21B C22B . 1.416(5) ?
C22B C23B . 1.424(5) ?
C22B C27B . 1.417(5) ?
C23B H23B . 0.9500 ?
C23B C24B . 1.371(6) ?
C24B H24B . 0.9500 ?
C24B C25B . 1.409(6) ?
C25B H25B . 0.9500 ?
C25B C26B . 1.369(5) ?
C26B H26B . 0.9500 ?
C26B C27B . 1.415(5) ?
C27B C28B . 1.419(5) ?
C28B H28B . 0.9500 ?
C29B C30B . 1.416(5) ?
C29B C38B . 1.370(5) ?
C30B H30B . 0.9500 ?
C30B C31B . 1.370(5) ?
C31B H31B . 0.9500 ?
C31B C32B . 1.416(5) ?
C32B C33B . 1.419(5) ?
C32B C37B . 1.420(5) ?
C33B H33B . 0.9500 ?
C33B C34B . 1.370(5) ?
C34B H34B . 0.9500 ?
C34B C35B . 1.401(6) ?
C35B H35B . 0.9500 ?
C35B C36B . 1.367(5) ?
C36B H36B . 0.9500 ?
C36B C37B . 1.418(5) ?
C37B C38B . 1.419(5) ?
C38B H38B . 0.9500 ?
C39B C40B . 1.404(4) ?
C39B C44B . 1.398(4) ?
C40B H40B . 0.9500 ?
C40B C41B . 1.388(5) ?
C41B H41B . 0.9500 ?
C41B C42B . 1.385(6) ?
C42B H42B . 0.9500 ?
C42B C43B . 1.385(5) ?
C43B H43B . 0.9500 ?
C43B C44B . 1.391(4) ?
C44B H44B . 0.9500 ?
C45B C46B . 1.389(4) ?
C45B C50B . 1.399(4) ?
C46B H46B . 0.9500 ?
C46B C47B . 1.394(4) ?
C47B H47B . 0.9500 ?
C47B C48B . 1.380(5) ?
C48B H48B . 0.9500 ?
C48B C49B . 1.379(5) ?
C49B H49B . 0.9500 ?
C49B C50B . 1.387(4) ?
C50B H50B . 0.9500 ?
C51B C52B . 1.400(4) ?
C51B C56B . 1.390(4) ?
C52B H52B . 0.9500 ?
C52B C53B . 1.394(4) ?
C53B H53B . 0.9500 ?
C53B C54B . 1.380(5) ?
C54B H54B . 0.9500 ?
C54B C55B . 1.392(5) ?
C55B H55B . 0.9500 ?
C55B C56B . 1.386(4) ?
C56B H56B . 0.9500 ?
C57B C58B . 1.393(4) ?
C57B C62B . 1.398(4) ?
C58B H58B . 0.9500 ?
C58B C59B . 1.387(4) ?
C59B H59B . 0.9500 ?
C59B C60B . 1.389(5) ?
C60B H60B . 0.9500 ?
C60B C61B . 1.391(5) ?
C61B H61B . 0.9500 ?
C61B C62B . 1.390(4) ?
C62B H62B . 0.9500 ?
O1 C1 . 1.211(4) ?
C1 C2 . 1.502(5) ?
C1 C3 . 1.495(5) ?
C2 H2A . 0.9800 ?
C2 H2B . 0.9800 ?
C2 H2C . 0.9800 ?
C3 H3A . 0.9800 ?
C3 H3B . 0.9800 ?
C3 H3C . 0.9800 ?
C29C C38C . 1.39(2) ?
C29C C30C . 1.391(19) ?
C38C H38C . 0.9500 ?
C38C C37C . 1.419(19) ?
C37C C36C . 1.403(19) ?
C37C C32C . 1.410(19) ?
C36C H36C . 0.9500 ?
C36C C35C . 1.408(19) ?
C35C H35C . 0.9500 ?
C35C C34C . 1.409(19) ?
C34C H34C . 0.9500 ?
C34C C33C . 1.39(2) ?
C33C H33C . 0.9500 ?
C33C C32C . 1.423(19) ?
C32C C31C . 1.414(19) ?
C31C H31C . 0.9500 ?
C31C C30C . 1.398(19) ?
C30C H30C . 0.9500 ?
C19C C20C . 1.385(19) ?
C19C C28C . 1.392(19) ?
C27C C26C . 1.402(18) ?
C27C C22C . 1.404(19) ?
C27C C28C . 1.403(19) ?
C25C H25C . 0.9500 ?
C25C C24C . 1.39(2) ?
C25C C26C . 1.391(19) ?
C20C H20C . 0.9500 ?
C20C C21C . 1.394(19) ?
C24C H24C . 0.9500 ?
C24C C23C . 1.39(2) ?
C21C H21C . 0.9500 ?
C21C C22C . 1.404(19) ?
C26C H26C . 0.9500 ?
C22C C23C . 1.400(18) ?
C28C H28C . 0.9500 ?
C23C H23C . 0.9500 ?

loop_
_geom_torsion_atom_site_label_1
_geom_torsion_atom_site_label_2
_geom_torsion_atom_site_label_3
_geom_torsion_atom_site_label_4
_geom_torsion_site_symmetry_1
_geom_torsion_site_symmetry_2
_geom_torsion_site_symmetry_3
_geom_torsion_site_symmetry_4
_geom_torsion
_geom_torsion_publ_flag
Fe1A C4A C5A C6A . . . . -61.44(18) ?
Fe1A C4A C5A C39A . . . . 132.8(3) ?
Fe1A C4A C8A C7A . . . . 61.26(17) ?
Fe1A C4A C8A C57A . . . . -132.7(3) ?
Fe1A C5A C6A C7A . . . . -60.74(17) ?
Fe1A C5A C6A C45A . . . . 130.8(3) ?
Fe1A C5A C39A C40A . . . . -55.7(4) ?
Fe1A C5A C39A C44A . . . . 127.9(3) ?
Fe1A C6A C7A C8A . . . . -63.09(18) ?
Fe1A C6A C7A C51A . . . . 129.6(3) ?
Fe1A C6A C45A C46A . . . . -26.3(4) ?
Fe1A C6A C45A C50A . . . . 154.1(2) ?
Fe1A C7A C8A C4A . . . . -69.26(19) ?
Fe1A C7A C8A C57A . . . . 124.9(3) ?
Fe1A C7A C51A C52A . . . . -151.0(2) ?
Fe1A C7A C51A C56A . . . . 32.5(4) ?
Fe1A C8A C57A C58A . . . . -132.2(3) ?
Fe1A C8A C57A C62A . . . . 50.9(4) ?
O1A C4A C5A Fe1A . . . . -126.0(3) ?
O1A C4A C5A C6A . . . . 172.5(3) ?
O1A C4A C5A C39A . . . . 6.8(5) ?
O1A C4A C8A Fe1A . . . . 126.1(3) ?
O1A C4A C8A C7A . . . . -172.7(3) ?
O1A C4A C8A C57A . . . . -6.6(5) ?
N1A C9A C10A C11A . . . . -177.3(3) ?
N1A C9A C18A C17A . . . . 177.3(2) ?
N2A C19A C20A C21A . . . . -177.0(3) ?
N2A C19A C28A C27A . . . . 175.9(3) ?
N3A C29A C30A C31A . . . . -177.0(3) ?
N3A C29A C38A C37A . . . . 176.8(3) ?
C1A N1A C9A C10A . . . . -3.5(16) ?
C1A N1A C9A C18A . . . . 177.4(13) ?
C3A N3A C29A C30A . . . . 102.3(15) ?
C3A N3A C29A C38A . . . . -75.6(16) ?
C4A C5A C6A Fe1A . . . . 69.26(19) ?
C4A C5A C6A C7A . . . . 8.5(3) ?
C4A C5A C6A C45A . . . . -160.0(2) ?
C4A C5A C39A C40A . . . . -162.5(3) ?
C4A C5A C39A C44A . . . . 21.1(4) ?
C4A C8A C57A C58A . . . . -25.2(4) ?
C4A C8A C57A C62A . . . . 157.9(3) ?
C5A C4A C8A Fe1A . . . . -48.41(18) ?
C5A C4A C8A C7A . . . . 12.9(3) ?
C5A C4A C8A C57A . . . . 178.9(2) ?
C5A C6A C7A Fe1A . . . . 62.81(18) ?
C5A C6A C7A C8A . . . . -0.3(3) ?
C5A C6A C7A C51A . . . . -167.6(2) ?
C5A C6A C45A C46A . . . . -125.5(3) ?
C5A C6A C45A C50A . . . . 54.9(4) ?
C5A C39A C40A C41A . . . . -175.7(3) ?
C5A C39A C44A C43A . . . . 176.0(3) ?
C6A C5A C39A C40A . . . . 34.1(4) ?
C6A C5A C39A C44A . . . . -142.3(3) ?
C6A C7A C8A Fe1A . . . . 61.18(17) ?
C6A C7A C8A C4A . . . . -8.1(3) ?
C6A C7A C8A C57A . . . . -173.9(2) ?
C6A C7A C51A C52A . . . . 114.8(3) ?
C6A C7A C51A C56A . . . . -61.7(4) ?
C6A C45A C46A C47A . . . . -178.4(3) ?
C6A C45A C50A C49A . . . . 179.3(3) ?
C7A C6A C45A C46A . . . . 67.9(4) ?
C7A C6A C45A C50A . . . . -111.7(3) ?
C7A C8A C57A C58A . . . . 138.5(3) ?
C7A C8A C57A C62A . . . . -38.4(4) ?
C7A C51A C52A C53A . . . . -174.2(3) ?
C7A C51A C56A C55A . . . . 173.3(3) ?
C8A C4A C5A Fe1A . . . . 48.41(18) ?
C8A C4A C5A C6A . . . . -13.0(3) ?
C8A C4A C5A C39A . . . . -178.8(2) ?
C8A C7A C51A C52A . . . . -50.1(4) ?
C8A C7A C51A C56A . . . . 133.4(3) ?
C8A C57A C58A C59A . . . . -176.7(3) ?
C8A C57A C62A C61A . . . . 176.1(3) ?
C9A C10A C11A C12A . . . . 0.6(5) ?
C10A C9A C18A C17A . . . . -1.7(4) ?
C10A C11A C12A C13A . . . . 176.4(3) ?
C10A C11A C12A C17A . . . . -2.9(4) ?
C11A C12A C13A C14A . . . . -179.4(3) ?
C11A C12A C17A C16A . . . . -178.9(3) ?
C11A C12A C17A C18A . . . . 3.0(4) ?
C12A C13A C14A C15A . . . . -1.1(5) ?
C12A C17A C18A C9A . . . . -0.7(4) ?
C13A C12A C17A C16A . . . . 1.8(4) ?
C13A C12A C17A C18A . . . . -176.4(3) ?
C13A C14A C15A C16A . . . . 0.7(5) ?
C14A C15A C16A C17A . . . . 1.1(5) ?
C15A C16A C17A C12A . . . . -2.3(4) ?
C15A C16A C17A C18A . . . . 175.8(3) ?
C16A C17A C18A C9A . . . . -178.8(3) ?
C17A C12A C13A C14A . . . . -0.1(5) ?
C18A C9A C10A C11A . . . . 1.8(4) ?
C19A C20A C21A C22A . . . . 0.9(5) ?
C20A C19A C28A C27A . . . . -2.3(5) ?
C20A C21A C22A C23A . . . . 177.3(3) ?
C20A C21A C22A C27A . . . . -1.7(5) ?
C21A C22A C23A C24A . . . . -178.8(3) ?
C21A C22A C27A C26A . . . . 179.0(3) ?
C21A C22A C27A C28A . . . . 0.5(4) ?
C22A C23A C24A C25A . . . . -0.3(6) ?
C22A C27A C28A C19A . . . . 1.5(4) ?
C23A C22A C27A C26A . . . . 0.0(5) ?
C23A C22A C27A C28A . . . . -178.5(3) ?
C23A C24A C25A C26A . . . . 0.2(7) ?
C24A C25A C26A C27A . . . . -0.1(6) ?
C25A C26A C27A C22A . . . . -0.1(5) ?
C25A C26A C27A C28A . . . . 178.4(4) ?
C26A C27A C28A C19A . . . . -177.1(3) ?
C27A C22A C23A C24A . . . . 0.1(5) ?
C28A C19A C20A C21A . . . . 1.1(5) ?
C29A C30A C31A C32A . . . . -0.7(5) ?
C30A C29A C38A C37A . . . . -1.0(5) ?
C30A C31A C32A C33A . . . . -179.8(3) ?
C30A C31A C32A C37A . . . . 0.8(5) ?
C31A C32A C33A C34A . . . . -178.3(3) ?
C31A C32A C37A C36A . . . . 178.6(3) ?
C31A C32A C37A C38A . . . . -0.9(4) ?
C32A C33A C34A C35A . . . . -0.5(6) ?
C32A C37A C38A C29A . . . . 1.0(4) ?
C33A C32A C37A C36A . . . . -0.9(5) ?
C33A C32A C37A C38A . . . . 179.6(3) ?
C33A C34A C35A C36A . . . . -0.5(6) ?
C34A C35A C36A C37A . . . . 0.8(6) ?
C35A C36A C37A C32A . . . . -0.1(5) ?
C35A C36A C37A C38A . . . . 179.4(3) ?
C36A C37A C38A C29A . . . . -178.5(3) ?
C37A C32A C33A C34A . . . . 1.2(5) ?
C38A C29A C30A C31A . . . . 0.8(5) ?
C39A C5A C6A Fe1A . . . . -125.3(3) ?
C39A C5A C6A C7A . . . . 174.0(2) ?
C39A C5A C6A C45A . . . . 5.5(4) ?
C39A C40A C41A C42A . . . . -0.5(5) ?
C40A C39A C44A C43A . . . . -0.6(4) ?
C40A C41A C42A C43A . . . . 0.0(5) ?
C41A C42A C43A C44A . . . . 0.2(5) ?
C42A C43A C44A C39A . . . . 0.1(5) ?
C44A C39A C40A C41A . . . . 0.8(4) ?
C45A C6A C7A Fe1A . . . . -128.7(3) ?
C45A C6A C7A C8A . . . . 168.2(2) ?
C45A C6A C7A C51A . . . . 0.9(4) ?
C45A C46A C47A C48A . . . . -1.0(5) ?
C46A C45A C50A C49A . . . . -0.3(4) ?
C46A C47A C48A C49A . . . . 0.0(5) ?
C47A C48A C49A C50A . . . . 0.8(5) ?
C48A C49A C50A C45A . . . . -0.7(5) ?
C50A C45A C46A C47A . . . . 1.2(4) ?
C51A C7A C8A Fe1A . . . . -131.8(3) ?
C51A C7A C8A C4A . . . . 158.9(3) ?
C51A C7A C8A C57A . . . . -6.9(4) ?
C51A C52A C53A C54A . . . . -0.3(5) ?
C52A C51A C56A C55A . . . . -3.2(4) ?
C52A C53A C54A C55A . . . . -1.2(5) ?
C53A C54A C55A C56A . . . . 0.5(5) ?
C54A C55A C56A C51A . . . . 1.7(5) ?
C56A C51A C52A C53A . . . . 2.5(4) ?
C57A C58A C59A C60A . . . . 0.3(5) ?
C58A C57A C62A C61A . . . . -0.8(4) ?
C58A C59A C60A C61A . . . . -0.5(5) ?
C59A C60A C61A C62A . . . . 0.1(5) ?
C60A C61A C62A C57A . . . . 0.6(5) ?
C62A C57A C58A C59A . . . . 0.4(4) ?
Fe1B C4B C5B C6B . . . . -62.95(18) ?
Fe1B C4B C5B C39B . . . . 126.9(3) ?
Fe1B C4B C8B C7B . . . . 62.52(18) ?
Fe1B C4B C8B C57B . . . . -133.5(3) ?
Fe1B C5B C6B C7B . . . . -61.40(18) ?
Fe1B C5B C6B C45B . . . . 131.1(3) ?
Fe1B C5B C39B C40B . . . . -122.1(3) ?
Fe1B C5B C39B C44B . . . . 57.8(4) ?
Fe1B C6B C7B C8B . . . . -61.83(18) ?
Fe1B C6B C7B C51B . . . . 127.5(3) ?
Fe1B C6B C45B C46B . . . . 16.0(4) ?
Fe1B C6B C45B C50B . . . . -159.4(2) ?
Fe1B C7B C8B C4B . . . . -70.24(19) ?
Fe1B C7B C8B C57B . . . . 125.7(3) ?
Fe1B C7B C51B C52B . . . . -142.0(2) ?
Fe1B C7B C51B C56B . . . . 44.9(4) ?
Fe1B C8B C57B C58B . . . . -149.9(2) ?
Fe1B C8B C57B C62B . . . . 36.1(4) ?
O1B C4B C5B Fe1B . . . . -127.7(3) ?
O1B C4B C5B C6B . . . . 169.3(3) ?
O1B C4B C5B C39B . . . . -0.8(5) ?
O1B C4B C8B Fe1B . . . . 128.3(3) ?
O1B C4B C8B C7B . . . . -169.1(3) ?
O1B C4B C8B C57B . . . . -5.2(5) ?
N1B C9B C10B C11B . . . . -178.6(3) ?
N1B C9B C18B C17B . . . . 178.2(3) ?
N2B C19B C20B C21B . . . . 179.5(3) ?
N2B C19B C28B C27B . . . . 179.0(3) ?
N2B C19C C20C C21C . . . . 169(3) ?
N2B C19C C28C C27C . . . . -170.8(19) ?
N3B C29B C30B C31B . . . . -178.1(3) ?
N3B C29B C38B C37B . . . . 178.4(3) ?
N3B C29C C38C C37C . . . . -167(2) ?
N3B C29C C30C C31C . . . . 167(3) ?
C1B N1B C9B C10B . . . . 156.2(9) ?
C1B N1B C9B C18B . . . . -22.3(11) ?
C2B N2B C19C C20C . . . . 14(6) ?
C2B N2B C19C C28C . . . . -176(2) ?
C3B N3B C29B C30B . . . . 131.6(11) ?
C3B N3B C29B C38B . . . . -48.0(14) ?
C3B N3B C29C C38C . . . . 161(2) ?
C3B N3B C29C C30C . . . . -5(6) ?
C4B C5B C6B Fe1B . . . . 71.13(19) ?
C4B C5B C6B C7B . . . . 9.7(3) ?
C4B C5B C6B C45B . . . . -157.8(3) ?
C4B C5B C39B C40B . . . . 135.0(3) ?
C4B C5B C39B C44B . . . . -45.2(4) ?
C4B C8B C57B C58B . . . . -41.2(4) ?
C4B C8B C57B C62B . . . . 144.8(3) ?
C5B C4B C8B Fe1B . . . . -46.74(18) ?
C5B C4B C8B C7B . . . . 15.8(3) ?
C5B C4B C8B C57B . . . . 179.7(3) ?
C5B C6B C7B Fe1B . . . . 62.24(18) ?
C5B C6B C7B C8B . . . . 0.4(3) ?
C5B C6B C7B C51B . . . . -170.2(2) ?
C5B C6B C45B C46B . . . . -85.4(4) ?
C5B C6B C45B C50B . . . . 99.1(4) ?
C5B C39B C40B C41B . . . . 177.9(3) ?
C5B C39B C44B C43B . . . . -178.3(3) ?
C6B C5B C39B C40B . . . . -33.2(5) ?
C6B C5B C39B C44B . . . . 146.6(3) ?
C6B C7B C8B Fe1B . . . . 59.85(18) ?
C6B C7B C8B C4B . . . . -10.4(3) ?
C6B C7B C8B C57B . . . . -174.4(3) ?
C6B C7B C51B C52B . . . . 126.9(3) ?
C6B C7B C51B C56B . . . . -46.1(4) ?
C6B C45B C46B C47B . . . . -175.1(3) ?
C6B C45B C50B C49B . . . . 175.8(3) ?
C7B C6B C45B C46B . . . . 108.7(3) ?
C7B C6B C45B C50B . . . . -66.8(4) ?
C7B C8B C57B C58B . . . . 120.2(3) ?
C7B C8B C57B C62B . . . . -53.8(4) ?
C7B C51B C52B C53B . . . . -172.7(3) ?
C7B C51B C56B C55B . . . . 170.3(3) ?
C8B C4B C5B Fe1B . . . . 47.35(19) ?
C8B C4B C5B C6B . . . . -15.6(3) ?
C8B C4B C5B C39B . . . . 174.2(2) ?
C8B C7B C51B C52B . . . . -41.9(4) ?
C8B C7B C51B C56B . . . . 145.1(3) ?
C8B C57B C58B C59B . . . . -171.8(3) ?
C8B C57B C62B C61B . . . . 172.4(3) ?
C9B C10B C11B C12B . . . . 0.1(4) ?
C10B C9B C18B C17B . . . . -0.3(4) ?
C10B C11B C12B C13B . . . . -180.0(3) ?
C10B C11B C12B C17B . . . . 0.4(4) ?
C11B C12B C13B C14B . . . . -177.4(3) ?
C11B C12B C17B C16B . . . . 177.3(3) ?
C11B C12B C17B C18B . . . . -0.8(4) ?
C12B C13B C14B C15B . . . . -0.8(5) ?
C12B C17B C18B C9B . . . . 0.8(4) ?
C13B C12B C17B C16B . . . . -2.3(4) ?
C13B C12B C17B C18B . . . . 179.5(3) ?
C13B C14B C15B C16B . . . . -0.7(5) ?
C14B C15B C16B C17B . . . . 0.6(5) ?
C15B C16B C17B C12B . . . . 0.9(5) ?
C15B C16B C17B C18B . . . . 179.1(3) ?
C16B C17B C18B C9B . . . . -177.3(3) ?
C17B C12B C13B C14B . . . . 2.3(5) ?
C18B C9B C10B C11B . . . . -0.2(4) ?
C19B C20B C21B C22B . . . . 1.5(5) ?
C20B C19B C28B C27B . . . . 0.5(5) ?
C20B C21B C22B C23B . . . . 178.9(3) ?
C20B C21B C22B C27B . . . . 0.4(5) ?
C21B C22B C23B C24B . . . . -177.3(4) ?
C21B C22B C27B C26B . . . . 177.3(4) ?
C21B C22B C27B C28B . . . . -1.9(5) ?
C22B C23B C24B C25B . . . . -0.3(6) ?
C22B C27B C28B C19B . . . . 1.4(6) ?
C23B C22B C27B C26B . . . . -1.3(6) ?
C23B C22B C27B C28B . . . . 179.6(3) ?
C23B C24B C25B C26B . . . . -0.7(6) ?
C24B C25B C26B C27B . . . . 0.7(6) ?
C25B C26B C27B C22B . . . . 0.3(6) ?
C25B C26B C27B C28B . . . . 179.5(4) ?
C26B C27B C28B C19B . . . . -177.7(4) ?
C27B C22B C23B C24B . . . . 1.2(5) ?
C28B C19B C20B C21B . . . . -2.0(5) ?
C29B C30B C31B C32B . . . . -0.4(5) ?
C30B C29B C38B C37B . . . . -1.1(5) ?
C30B C31B C32B C33B . . . . 179.5(3) ?
C30B C31B C32B C37B . . . . -1.0(5) ?
C31B C32B C33B C34B . . . . 178.9(3) ?
C31B C32B C37B C36B . . . . -179.1(3) ?
C31B C32B C37B C38B . . . . 1.3(5) ?
C32B C33B C34B C35B . . . . 0.5(6) ?
C32B C37B C38B C29B . . . . -0.3(5) ?
C33B C32B C37B C36B . . . . 0.4(5) ?
C33B C32B C37B C38B . . . . -179.1(3) ?
C33B C34B C35B C36B . . . . -0.2(6) ?
C34B C35B C36B C37B . . . . -0.1(6) ?
C35B C36B C37B C32B . . . . -0.1(5) ?
C35B C36B C37B C38B . . . . 179.5(3) ?
C36B C37B C38B C29B . . . . -179.8(3) ?
C37B C32B C33B C34B . . . . -0.7(5) ?
C38B C29B C30B C31B . . . . 1.5(5) ?
C39B C5B C6B Fe1B . . . . -119.3(3) ?
C39B C5B C6B C7B . . . . 179.3(3) ?
C39B C5B C6B C45B . . . . 11.7(5) ?
C39B C40B C41B C42B . . . . 1.5(6) ?
C40B C39B C44B C43B . . . . 1.5(5) ?
C40B C41B C42B C43B . . . . -0.7(7) ?
C41B C42B C43B C44B . . . . 0.3(6) ?
C42B C43B C44B C39B . . . . -0.8(6) ?
C44B C39B C40B C41B . . . . -1.9(5) ?
C45B C6B C7B Fe1B . . . . -129.3(3) ?
C45B C6B C7B C8B . . . . 168.9(2) ?
C45B C6B C7B C51B . . . . -1.7(4) ?
C45B C46B C47B C48B . . . . 0.1(5) ?
C46B C45B C50B C49B . . . . 0.0(5) ?
C46B C47B C48B C49B . . . . -0.9(5) ?
C47B C48B C49B C50B . . . . 1.3(5) ?
C48B C49B C50B C45B . . . . -0.9(5) ?
C50B C45B C46B C47B . . . . 0.4(4) ?
C51B C7B C8B Fe1B . . . . -130.0(3) ?
C51B C7B C8B C4B . . . . 159.7(3) ?
C51B C7B C8B C57B . . . . -4.3(4) ?
C51B C52B C53B C54B . . . . 1.9(5) ?
C52B C51B C56B C55B . . . . -2.8(4) ?
C52B C53B C54B C55B . . . . -2.1(5) ?
C53B C54B C55B C56B . . . . -0.1(5) ?
C54B C55B C56B C51B . . . . 2.6(5) ?
C56B C51B C52B C53B . . . . 0.6(4) ?
C57B C58B C59B C60B . . . . -1.3(5) ?
C58B C57B C62B C61B . . . . -1.7(4) ?
C58B C59B C60B C61B . . . . -0.7(5) ?
C59B C60B C61B C62B . . . . 1.5(5) ?
C60B C61B C62B C57B . . . . -0.3(5) ?
C62B C57B C58B C59B . . . . 2.5(5) ?
C29C C38C C37C C36C . . . . 179(2) ?
C29C C38C C37C C32C . . . . 1(2) ?
C38C C29C C30C C31C . . . . 4(4) ?
C38C C37C C36C C35C . . . . -180(2) ?
C38C C37C C32C C33C . . . . -178(3) ?
C38C C37C C32C C31C . . . . -2(4) ?
C37C C36C C35C C34C . . . . 2(4) ?
C37C C32C C31C C30C . . . . 4(5) ?
C36C C37C C32C C33C . . . . 3(5) ?
C36C C37C C32C C31C . . . . 179(3) ?
C36C C35C C34C C33C . . . . -5(5) ?
C35C C34C C33C C32C . . . . 7(5) ?
C34C C33C C32C C37C . . . . -6(5) ?
C34C C33C C32C C31C . . . . 178(3) ?
C33C C32C C31C C30C . . . . -180(3) ?
C32C C37C C36C C35C . . . . -1(4) ?
C32C C31C C30C C29C . . . . -5(5) ?
C30C C29C C38C C37C . . . . -1(3) ?
C19C C20C C21C C22C . . . . -1(4) ?
C27C C22C C23C C24C . . . . 3(5) ?
C25C C24C C23C C22C . . . . -3(4) ?
C20C C19C C28C C27C . . . . -1(4) ?
C20C C21C C22C C27C . . . . 1(4) ?
C20C C21C C22C C23C . . . . -178(3) ?
C24C C25C C26C C27C . . . . 1(3) ?
C21C C22C C23C C24C . . . . -178(3) ?
C26C C27C C22C C21C . . . . 180(2) ?
C26C C27C C22C C23C . . . . -1(4) ?
C26C C27C C28C C19C . . . . 180(2) ?
C26C C25C C24C C23C . . . . 1(2) ?
C22C C27C C26C C25C . . . . -1(4) ?
C22C C27C C28C C19C . . . . 1(4) ?
C28C C19C C20C C21C . . . . 0(4) ?
C28C C27C C26C C25C . . . . 180(2) ?
C28C C27C C22C C21C . . . . -1(4) ?
C28C C27C C22C C23C . . . . 178(3) ?

loop_
_twin_individual_id
_twin_individual_mass_fraction_refined
_twin_individual_twin_matrix_11
_twin_individual_twin_matrix_12
_twin_individual_twin_matrix_13
_twin_individual_twin_matrix_21
_twin_individual_twin_matrix_22
_twin_individual_twin_matrix_23
_twin_individual_twin_matrix_31
_twin_individual_twin_matrix_32
_twin_individual_twin_matrix_33
1 0.7445 1.0000 0.0000 0.0000 0.0000 1.0000 0.0000 0.0000 0.0000 1.0000
2 0.2555 -0.9951 0.0270 0.0244 0.0347 0.9981 -0.0643 -0.0276 -0.0424 -1.0030

_cod_database_fobs_code 2022785
